data_1569151
loop_
_publ_author_name
'Jin, Qiu-Yan'
'Liang, Yuan-Yuan'
'Zhang, Zhi-Hui'
'Meng, Liao'
'Geng, Jun-Shan'
'Hu, Kong-Qiu'
'Yu, Ji-Pan'
'Chai, Zhi-Fang'
'Mei, Lei'
'Shi, Wei-Qun'

_publ_section_title
;
 Colossal negative thermal expansion in a cucurbit[8]uril-enabled
 uranyl-organic polythreading framework <i>via</i> thermally induced
 relaxation.
;
_journal_issue 23
_journal_name_full 'Chemical science'
_journal_page_first 6330
_journal_page_last 6340
_journal_paper_doi 10.1039/d3sc01343j
_journal_volume 14
_journal_year 2023
_chemical_formula_moiety 'C156 H140 N44 O50 U6, C48 H48 N32 O16'
_chemical_formula_sum 'C204 H188 N76 O66 U6'
_chemical_formula_weight 6188.47
_space_group_crystal_system monoclinic
_space_group_IT_number 15
_space_group_name_Hall '-C 2yc'
_space_group_name_H-M_alt 'C 1 2/c 1'
_atom_sites_solution_hydrogens mixed
_audit_creation_date 2022-09-06
_audit_creation_method
;
Olex2 1.3
(compiled 2020.06.28 svn.raecde09e for OlexSys, GUI svn.r6132)
;
_audit_update_record
;
2022-11-10 deposited with the CCDC.	2023-05-10 downloaded from the CCDC.
;
_cell_angle_alpha 90
_cell_angle_beta 126.911(2)
_cell_angle_gamma 90
_cell_formula_units_Z 4
_cell_length_a 50.184(3)
_cell_length_b 17.1664(12)
_cell_length_c 36.104(2)
_cell_measurement_reflns_used 9223
_cell_measurement_temperature 290(2)
_cell_measurement_theta_max 26.95
_cell_measurement_theta_min 2.73
_cell_volume 24869(3)
_computing_cell_refinement 'SAINT V8.40B (?, 2016)'
_computing_data_reduction 'SAINT V8.40B (?, 2016)'
_computing_molecular_graphics 'Olex2 1.3 (Dolomanov et al., 2009)'
_computing_publication_material 'Olex2 1.3 (Dolomanov et al., 2009)'
_computing_structure_refinement 'SHELXL 2018/3 (Sheldrick, 2015)'
_computing_structure_solution 'SHELXT 2018/2 (Sheldrick, 2018)'
_diffrn_ambient_temperature 290.0
_diffrn_measured_fraction_theta_full 0.991
_diffrn_measured_fraction_theta_max 0.979
_diffrn_measurement_device_type 'Bruker APEX-II CCD'
_diffrn_measurement_method '\f and \w scans'
_diffrn_radiation_type MoK\a
_diffrn_radiation_wavelength 0.71073
_diffrn_reflns_av_R_equivalents 0.0880
_diffrn_reflns_av_unetI/netI 0.0816
_diffrn_reflns_Laue_measured_fraction_full 0.991
_diffrn_reflns_Laue_measured_fraction_max 0.979
_diffrn_reflns_limit_h_max 65
_diffrn_reflns_limit_h_min -65
_diffrn_reflns_limit_k_max 22
_diffrn_reflns_limit_k_min -22
_diffrn_reflns_limit_l_max 45
_diffrn_reflns_limit_l_min -41
_diffrn_reflns_number 128306
_diffrn_reflns_point_group_measured_fraction_full 0.991
_diffrn_reflns_point_group_measured_fraction_max 0.979
_diffrn_reflns_theta_full 25.242
_diffrn_reflns_theta_max 27.582
_diffrn_reflns_theta_min 2.353
_diffrn_source_current 30.0
_diffrn_source_power 1.5
_diffrn_source_voltage 50.0
_diffrn_standards_number 0
_exptl_absorpt_coefficient_mu 3.987
_exptl_absorpt_correction_T_max 0.7456
_exptl_absorpt_correction_T_min 0.5674
_exptl_absorpt_correction_type none
_exptl_absorpt_process_details
;
SADABS-2016/2 (Bruker,2016/2) was used for absorption correction.
wR2(int) was 0.0847 before and 0.0709 after correction.
The Ratio of minimum to maximum transmission is 0.7610.
The \l/2 correction factor is Not present.
;
_exptl_crystal_colour yellow
_exptl_crystal_colour_primary yellow
_exptl_crystal_density_diffrn 1.653
_exptl_crystal_description block
_exptl_crystal_F_000 12096
_refine_diff_density_max 2.620
_refine_diff_density_min -2.110
_refine_diff_density_rms 0.186
_refine_ls_extinction_method none
_refine_ls_goodness_of_fit_ref 1.035
_refine_ls_hydrogen_treatment constr
_refine_ls_matrix_type full
_refine_ls_number_parameters 1585
_refine_ls_number_reflns 28210
_refine_ls_number_restraints 12
_refine_ls_restrained_S_all 1.036
_refine_ls_R_factor_all 0.1044
_refine_ls_R_factor_gt 0.0639
_refine_ls_shift/su_max 0.003
_refine_ls_shift/su_mean 0.000
_refine_ls_structure_factor_coef Fsqd
_refine_ls_weighting_details 'w=1/[\s^2^(Fo^2^)+(0.0742P)^2^+420.1731P] where P=(Fo^2^+2Fc^2^)/3'
_refine_ls_weighting_scheme calc
_refine_ls_wR_factor_gt 0.1546
_refine_ls_wR_factor_ref 0.1762
_reflns_Friedel_coverage 0.000
_reflns_number_gt 18817
_reflns_number_total 28210
_reflns_threshold_expression 'I > 2\s(I)'
_cod_data_source_file d3sc01343j3.cif
_cod_data_source_block U3bcbpy3CB8_290K_B2
_cod_depositor_comments 'Adding full bibliography for 1569127--1569159.cif.'
_cod_database_code 1569151
_shelx_shelxl_version_number 2018/3
_shelx_space_group_comment
;
The symmetry employed for this shelxl refinement is uniquely defined
by the following loop, which should always be used as a source of
symmetry information in preference to the above space-group names.
They are only intended as comments.
;
_olex2_refinement_description
;
1. Fixed Uiso
 At 1.2 times of:
  All C(H) groups, All C(H,H) groups
 At 1.5 times of:
  All O(H,H) groups
2. Uiso/Uaniso restraints and constraints
Uanis(C19) \\sim Ueq: with sigma of 0.001 and sigma for terminal atoms of 0.002
Uanis(O17) \\sim Ueq: with sigma of 0.003 and sigma for terminal atoms of 0.006
3.a Riding coordinates:
 O17(H17A,H17B), O16(H16A,H16B)
3.b Ternary CH refined with riding coordinates:
 C97(H97), C98(H98), C96(H96), C99(H99), C100(H100), C101(H101), C78(H78),
 C102(H102), C77(H77), C71(H71), C75(H75), C72(H72), C73(H73), C74(H74),
 C76(H76), C95(H95)
3.c Secondary CH2 refined with riding coordinates:
 C80(H80A,H80B), C86(H86A,H86B), C93(H93A,H93B), C8(H8A,H8B), C84(H84A,H84B),
 C88(H88A,H88B), C44(H44A,H44B), C56(H56A,H56B), C82(H82A,H82B), C26(H26A,H26B),
  C60(H60A,H60B), C91(H91A,H91B), C66(H66A,H66B), C64(H64A,H64B), C62(H62A,
 H62B), C70(H70A,H70B), C58(H58A,H58B), C68(H68A,H68B), C89(H89A,H89B)
3.d Aromatic/amide H refined with riding coordinates:
 C22(H22), C25(H25), C49(H49), C3(H3), C45(H45), C6(H6), C43(H43), C42(H42),
 C52(H52), C46(H46), C21(H21), C28(H28), C7(H7), C53(H53), C31(H31), C12(H12),
 C51(H51), C30(H30), C24(H24), C27(H27), C9(H9), C13(H13), C54(H54), C10(H10),
 C48(H48), C36(H36), C33(H33), C34(H34), C39(H39), C40(H40), C15(H15), C35(H35),
  C18(H18), C17(H17), C16(H16), C4(H4)
;
_smtbx_masks_void_probe_radius 1.2
_smtbx_masks_void_truncation_radius 1.2
_olex2_submission_special_instructions 'No special instructions were received'

loop_
_space_group_symop_operation_xyz
'x, y, z'
'-x, y, -z+1/2'
'x+1/2, y+1/2, z'
'-x+1/2, y+1/2, -z+1/2'
'-x, -y, -z'
'x, -y, z-1/2'
'-x+1/2, -y+1/2, -z'
'x+1/2, -y+1/2, z-1/2'

loop_
_atom_site_label
_atom_site_type_symbol
_atom_site_fract_x
_atom_site_fract_y
_atom_site_fract_z
_atom_site_U_iso_or_equiv
_atom_site_adp_type
_atom_site_occupancy
_atom_site_site_symmetry_order
_atom_site_calc_flag
_atom_site_refinement_flags_posn
_atom_site_refinement_flags_adp
_atom_site_refinement_flags_occupancy
_atom_site_disorder_assembly
_atom_site_disorder_group
U1 U 0.66982(2) 0.63847(2) 0.65677(2) 0.02687(9) Uani 1 1 d . . . . .
U2 U 0.65677(2) 0.43332(2) 0.70830(2) 0.02774(9) Uani 1 1 d . . . . .
U3 U 0.59117(2) 0.58140(2) 0.63849(2) 0.04202(11) Uani 1 1 d . . . . .
O17 O 0.5394(2) 0.5457(6) 0.6349(4) 0.082(3) Uani 1 1 d . U . . .
H17A H 0.527350 0.585790 0.628129 0.123 Uiso 1 1 d R U . . .
H17B H 0.545470 0.532420 0.661599 0.123 Uiso 1 1 d R U . . .
O7 O 0.64347(14) 0.5434(3) 0.6672(2) 0.0358(15) Uani 1 1 d . . . . .
O8 O 0.61257(15) 0.6649(4) 0.6127(2) 0.0391(16) Uani 1 1 d . . . . .
O12 O 0.71790(15) 0.5616(4) 0.7170(2) 0.0375(15) Uani 1 1 d . . . . .
O13 O 0.70672(16) 0.4374(4) 0.7164(2) 0.0385(15) Uani 1 1 d . . . . .
O14 O 0.68727(17) 0.3159(4) 0.7586(2) 0.0397(16) Uani 1 1 d . . . . .
O6 O 0.60620(17) 0.6385(4) 0.6884(3) 0.0483(18) Uani 1 1 d . . . . .
O3 O 0.63925(17) 0.3708(4) 0.6598(2) 0.0429(17) Uani 1 1 d . . . . .
O10 O 0.65875(16) 0.7533(4) 0.6115(2) 0.0384(16) Uani 1 1 d . . . . .
O1 O 0.66754(18) 0.5841(4) 0.6130(2) 0.0407(16) Uani 1 1 d . . . . .
O4 O 0.67691(18) 0.4895(4) 0.7592(2) 0.0428(17) Uani 1 1 d . . . . .
O15 O 0.64062(17) 0.3504(4) 0.7480(2) 0.0416(17) Uani 1 1 d . . . . .
O9 O 0.60337(17) 0.4681(4) 0.6820(3) 0.054(2) Uani 1 1 d . . . . .
O16 O 0.72335(17) 0.6958(5) 0.6816(3) 0.055(2) Uani 1 1 d . . . . .
H16A H 0.730234 0.673137 0.667608 0.082 Uiso 1 1 d R U . . .
H16B H 0.738404 0.685437 0.710268 0.082 Uiso 1 1 d R U . . .
O2 O 0.67460(18) 0.6953(4) 0.7015(2) 0.0382(15) Uani 1 1 d . . . . .
O18 O 0.54885(17) 0.6856(4) 0.5957(3) 0.056(2) Uani 1 1 d . . . . .
O5 O 0.5722(2) 0.5263(4) 0.5865(3) 0.060(2) Uani 1 1 d . . . . .
O29 O 0.80053(17) 1.3497(4) 0.3964(2) 0.0425(17) Uani 1 1 d . . . . .
C19 C 0.72860(18) 0.4924(4) 0.7281(2) 0.0167(14) Uani 1 1 d . U . . .
C22 C 0.8069(2) 0.3809(5) 0.8003(3) 0.038(2) Uani 1 1 d . . . . .
H22 H 0.815037 0.335940 0.818251 0.045 Uiso 1 1 calc R U . . .
O23 O 0.4399(2) 0.9535(6) 0.6130(3) 0.066(2) Uani 1 1 d . . . . .
N28 N 0.79275(19) 1.2200(4) 0.3741(3) 0.0329(17) Uani 1 1 d . . . . .
N26 N 0.7058(2) 1.3808(4) 0.3260(3) 0.0346(18) Uani 1 1 d . . . . .
N32 N 0.7121(2) 1.1907(4) 0.3148(3) 0.0332(17) Uani 1 1 d . . . . .
O26 O 0.72432(19) 1.5454(4) 0.5614(3) 0.0498(19) Uani 1 1 d . . . . .
O11 O 0.6147(2) 0.7200(5) 0.5418(3) 0.065(2) Uani 1 1 d . . . . .
N35 N 0.6151(2) 1.3977(5) 0.3497(3) 0.045(2) Uani 1 1 d . . . . .
N33 N 0.66777(19) 1.2723(5) 0.2998(3) 0.0355(18) Uani 1 1 d . . . . .
N1 N 0.6621(2) 1.0890(4) 0.4935(3) 0.0375(19) Uani 1 1 d . . . . .
O32 O 0.6331(2) 1.2079(4) 0.3117(3) 0.057(2) Uani 1 1 d . . . . .
O22 O 0.4191(2) 0.8381(5) 0.5172(4) 0.077(3) Uani 1 1 d . . . . .
N5 N 0.6820(3) 0.0637(5) 0.9115(3) 0.046(2) Uani 1 1 d . . . . .
N3 N 0.88695(19) 0.4090(5) 0.8671(3) 0.0380(19) Uani 1 1 d . . . . .
N34 N 0.6341(2) 1.3432(5) 0.3071(3) 0.044(2) Uani 1 1 d . . . . .
N2 N 0.7759(4) 1.2119(9) 0.4523(6) 0.087(5) Uani 1 1 d . . . . .
O31 O 0.70885(19) 1.0723(4) 0.3421(3) 0.0499(19) Uani 1 1 d . . . . .
N24 N 0.6529(2) 1.5080(5) 0.3754(3) 0.041(2) Uani 1 1 d . . . . .
N18 N 0.5120(3) 1.0934(6) 0.6757(4) 0.061(3) Uani 1 1 d . . . . .
N17 N 0.5195(3) 1.1955(7) 0.6445(4) 0.068(3) Uani 1 1 d . . . . .
N12 N 0.5778(2) 1.1566(6) 0.6830(4) 0.064(3) Uani 1 1 d . . . . .
O27 O 0.6976(2) 1.5654(5) 0.4414(3) 0.061(2) Uani 1 1 d . . . . .
N37 N 0.6683(2) 1.5114(5) 0.5129(3) 0.0371(18) Uani 1 1 d . . . . .
N11 N 0.5700(2) 1.0534(6) 0.7129(4) 0.057(3) Uani 1 1 d . . . . .
N31 N 0.7556(2) 1.1097(4) 0.3494(3) 0.0352(18) Uani 1 1 d . . . . .
N30 N 0.6323(2) 1.3980(5) 0.4881(3) 0.046(2) Uani 1 1 d . . . . .
O30 O 0.6326(2) 1.2655(4) 0.4998(3) 0.056(2) Uani 1 1 d . . . . .
O19 O 0.58109(19) 0.8505(5) 0.6873(3) 0.060(2) Uani 1 1 d . . . . .
N38 N 0.7001(2) 1.4630(5) 0.5846(3) 0.0356(18) Uani 1 1 d . . . . .
N23 N 0.6512(2) 1.5247(5) 0.4351(3) 0.043(2) Uani 1 1 d . . . . .
N25 N 0.6742(2) 1.4494(5) 0.3375(3) 0.0400(19) Uani 1 1 d . . . . .
N29 N 0.6621(2) 1.3532(5) 0.5600(3) 0.0367(18) Uani 1 1 d . . . . .
O20 O 0.61040(19) 1.0511(5) 0.7010(3) 0.064(2) Uani 1 1 d . . . . .
O28 O 0.73006(19) 1.4799(4) 0.3800(3) 0.0509(19) Uani 1 1 d . . . . .
N6 N 0.7285(3) 0.2435(6) 1.1165(3) 0.054(2) Uani 1 1 d . . . . .
O24 O 0.4662(2) 1.1484(5) 0.6093(3) 0.067(2) Uani 1 1 d . . . . .
N27 N 0.74990(19) 1.3011(4) 0.3360(3) 0.0352(18) Uani 1 1 d . . . . .
N36 N 0.6145(2) 1.4133(5) 0.4099(3) 0.046(2) Uani 1 1 d . . . . .
C37 C 0.6656(2) 0.3040(5) 0.7651(3) 0.033(2) Uani 1 1 d . . . . .
O33 O 0.6043(2) 1.2906(5) 0.3782(3) 0.061(2) Uani 1 1 d . . . . .
C97 C 0.6728(2) 1.3516(5) 0.2915(3) 0.0303(19) Uani 1 1 d . . . . .
H97 H 0.666672 1.357639 0.260221 0.036 Uiso 1 1 calc R U . . .
C20 C 0.7622(2) 0.4711(5) 0.7533(3) 0.0304(19) Uani 1 1 d . . . . .
N14 N 0.4272(2) 0.7240(6) 0.4333(4) 0.061(3) Uani 1 1 d . . . . .
N7 N 0.4933(2) 0.6584(6) 0.5426(4) 0.054(3) Uani 1 1 d . . . . .
N9 N 0.5315(2) 0.8084(6) 0.6702(4) 0.058(3) Uani 1 1 d . . . . .
N16 N 0.4783(2) 0.7206(6) 0.4083(4) 0.057(3) Uani 1 1 d . . . . .
N13 N 0.4211(2) 0.7590(6) 0.3695(4) 0.068(3) Uani 1 1 d . . . . .
N15 N 0.4815(3) 0.6691(6) 0.4665(4) 0.063(3) Uani 1 1 d . . . . .
C25 C 0.7837(2) 0.5165(6) 0.7497(3) 0.036(2) Uani 1 1 d . . . . .
H25 H 0.776218 0.563262 0.733440 0.043 Uiso 1 1 calc R U . . .
O25 O 0.5303(2) 0.7006(6) 0.4780(4) 0.083(3) Uani 1 1 d . . . . .
C1 C 0.6367(3) 0.7676(6) 0.5687(4) 0.042(2) Uani 1 1 d . . . . .
C80 C 0.6593(3) 1.5622(5) 0.4756(3) 0.043(2) Uani 1 1 d . . . . .
H80A H 0.640386 1.593411 0.467531 0.051 Uiso 1 1 calc R U . . .
H80B H 0.677745 1.597576 0.486492 0.051 Uiso 1 1 calc R U . . .
C98 C 0.6505(2) 1.4002(6) 0.2978(3) 0.035(2) Uani 1 1 d . . . . .
H98 H 0.634439 1.431141 0.270184 0.042 Uiso 1 1 calc R U . . .
O21 O 0.3905(2) 0.8246(5) 0.3882(4) 0.077(3) Uani 1 1 d . . . . .
N4 N 1.0240(3) 0.4899(8) 1.0963(4) 0.072(3) Uani 1 1 d . . . . .
C81 C 0.6705(3) 1.5352(6) 0.4204(4) 0.043(2) Uani 1 1 d . . . . .
C49 C 0.7143(3) 0.0757(6) 0.9446(4) 0.052(3) Uani 1 1 d . . . . .
H49 H 0.729691 0.060607 0.939519 0.062 Uiso 1 1 calc R U . . .
C3 C 0.6128(3) 0.8695(6) 0.5064(4) 0.043(2) Uani 1 1 d . . . . .
H3 H 0.595677 0.835126 0.486167 0.052 Uiso 1 1 calc R U . . .
C45 C 0.6596(3) 0.0842(7) 0.9178(4) 0.047(3) Uani 1 1 d . . . . .
H45 H 0.637145 0.074448 0.894857 0.056 Uiso 1 1 calc R U . . .
C32 C 0.9667(2) 0.4538(6) 1.0073(3) 0.040(2) Uani 1 1 d . . . . .
C96 C 0.7361(2) 1.2291(5) 0.3099(3) 0.033(2) Uani 1 1 d . . . . .
H96 H 0.727139 1.235733 0.277346 0.040 Uiso 1 1 calc R U . . .
C83 C 0.7052(3) 1.4414(5) 0.3502(3) 0.037(2) Uani 1 1 d . . . . .
C38 C 0.6667(2) 0.2317(5) 0.7910(3) 0.034(2) Uani 1 1 d . . . . .
C86 C 0.8283(2) 1.2006(6) 0.4024(4) 0.040(2) Uani 1 1 d . . . . .
H86A H 0.833382 1.177281 0.382929 0.048 Uiso 1 1 calc R U . . .
H86B H 0.841221 1.248070 0.415517 0.048 Uiso 1 1 calc R U . . .
C93 C 0.6064(3) 1.3615(7) 0.3069(4) 0.045(3) Uani 1 1 d . . . . .
H93A H 0.594064 1.313993 0.301481 0.054 Uiso 1 1 calc R U . . .
H93B H 0.591761 1.396457 0.281235 0.054 Uiso 1 1 calc R U . . .
C90 C 0.7239(2) 1.1184(5) 0.3365(3) 0.035(2) Uani 1 1 d . . . . .
C6 C 0.6633(3) 0.9739(6) 0.5673(4) 0.041(2) Uani 1 1 d . . . . .
H6 H 0.679868 1.008965 0.588010 0.049 Uiso 1 1 calc R U . . .
C43 C 0.6913(3) 0.1783(6) 0.8067(4) 0.046(3) Uani 1 1 d . . . . .
H43 H 0.707308 0.185386 0.801756 0.055 Uiso 1 1 calc R U . . .
C99 C 0.6201(3) 1.4805(6) 0.3577(4) 0.042(2) Uani 1 1 d . . . . .
H99 H 0.602603 1.510401 0.330570 0.050 Uiso 1 1 calc R U . . .
C50 C 0.7127(3) 0.1738(6) 1.0365(4) 0.043(2) Uani 1 1 d . . . . .
C79 C 0.7002(2) 1.5099(6) 0.5536(3) 0.037(2) Uani 1 1 d . . . . .
C8 C 0.6381(3) 1.0767(6) 0.5046(4) 0.041(2) Uani 1 1 d . . . . .
H8A H 0.615772 1.087960 0.477148 0.049 Uiso 1 1 calc R U . . .
H8B H 0.643183 1.113561 0.528402 0.049 Uiso 1 1 calc R U . . .
C42 C 0.6922(3) 0.1133(6) 0.8299(4) 0.047(3) Uani 1 1 d . . . . .
H42 H 0.708980 0.076441 0.840814 0.057 Uiso 1 1 calc R U . . .
C2 C 0.6377(2) 0.8459(5) 0.5522(3) 0.034(2) Uani 1 1 d . . . . .
C52 C 0.7051(3) 0.2704(7) 1.0760(5) 0.056(3) Uani 1 1 d . . . . .
H52 H 0.694205 0.315281 1.074866 0.067 Uiso 1 1 calc R U . . .
C46 C 0.6694(3) 0.1198(7) 0.9581(4) 0.050(3) Uani 1 1 d . . . . .
H46 H 0.653315 0.134424 0.961816 0.059 Uiso 1 1 calc R U . . .
C21 C 0.7740(2) 0.4025(5) 0.7787(3) 0.033(2) Uani 1 1 d . . . . .
H21 H 0.759996 0.371196 0.781111 0.039 Uiso 1 1 calc R U . . .
C94 C 0.6107(3) 1.3590(7) 0.3790(4) 0.047(3) Uani 1 1 d . . . . .
C28 C 0.9322(3) 0.3614(6) 0.9402(4) 0.048(3) Uani 1 1 d . . . . .
H28 H 0.945889 0.320362 0.958796 0.058 Uiso 1 1 calc R U . . .
C87 C 0.6428(3) 1.3316(6) 0.5152(4) 0.042(2) Uani 1 1 d . . . . .
C85 C 0.7825(2) 1.2948(5) 0.3717(3) 0.033(2) Uani 1 1 d . . . . .
C100 C 0.6190(3) 1.4915(7) 0.3998(4) 0.047(3) Uani 1 1 d . . . . .
H100 H 0.600704 1.525840 0.392137 0.056 Uiso 1 1 calc R U . . .
C7 C 0.6623(2) 0.8976(5) 0.5817(3) 0.034(2) Uani 1 1 d . . . . .
H7 H 0.678804 0.882430 0.612049 0.041 Uiso 1 1 calc R U . . .
C101 C 0.6670(3) 1.4351(6) 0.5663(3) 0.038(2) Uani 1 1 d . . . . .
H101 H 0.659665 1.455540 0.584174 0.046 Uiso 1 1 calc R U . . .
C78 C 0.4465(3) 0.6674(6) 0.4292(5) 0.061(4) Uani 1 1 d . . . . .
H78 H 0.437296 0.614795 0.423942 0.073 Uiso 1 1 calc R U . . .
C53 C 0.7458(3) 0.1805(8) 1.1184(4) 0.059(3) Uani 1 1 d . . . . .
H53 H 0.763194 0.160802 1.147209 0.071 Uiso 1 1 calc R U . . .
C59 C 0.5874(3) 1.0827(7) 0.6994(4) 0.053(3) Uani 1 1 d . . . . .
C11 C 0.7048(3) 1.1273(6) 0.4718(4) 0.043(2) Uani 1 1 d . . . . .
C31 C 0.8908(3) 0.4808(6) 0.8847(4) 0.048(3) Uani 1 1 d . . . . .
H31 H 0.876821 0.521241 0.865841 0.057 Uiso 1 1 calc R U . . .
C12 C 0.7152(3) 1.0894(6) 0.5122(4) 0.044(2) Uani 1 1 d . . . . .
H12 H 0.737532 1.075866 0.533234 0.053 Uiso 1 1 calc R U . . .
C51 C 0.6949(3) 0.2382(6) 1.0348(5) 0.053(3) Uani 1 1 d . . . . .
H51 H 0.676829 0.258293 1.006700 0.063 Uiso 1 1 calc R U . . .
C47 C 0.7025(3) 0.1345(6) 0.9932(4) 0.044(2) Uani 1 1 d . . . . .
C41 C 0.6681(3) 0.1028(6) 0.8372(4) 0.046(3) Uani 1 1 d . . . . .
C29 C 0.9372(2) 0.4362(6) 0.9586(4) 0.042(2) Uani 1 1 d . . . . .
C92 C 0.6435(3) 1.2694(6) 0.3065(4) 0.039(2) Uani 1 1 d . . . . .
C30 C 0.9151(3) 0.4933(6) 0.9301(4) 0.050(3) Uani 1 1 d . . . . .
H30 H 0.916980 0.542283 0.942502 0.060 Uiso 1 1 calc R U . . .
C55 C 0.5206(3) 0.6854(6) 0.5837(5) 0.054(3) Uani 1 1 d . . . . .
C24 C 0.8157(3) 0.4922(6) 0.7701(4) 0.043(2) Uani 1 1 d . . . . .
H24 H 0.829564 0.521738 0.766430 0.052 Uiso 1 1 calc R U . . .
C84 C 0.7321(2) 1.3743(5) 0.3196(4) 0.039(2) Uani 1 1 d . . . . .
H84A H 0.722052 1.379699 0.286872 0.047 Uiso 1 1 calc R U . . .
H84B H 0.747800 1.416642 0.335874 0.047 Uiso 1 1 calc R U . . .
C88 C 0.6049(3) 1.3967(8) 0.4397(4) 0.051(3) Uani 1 1 d . . . . .
H88A H 0.588500 1.434660 0.433803 0.061 Uiso 1 1 calc R U . . .
H88B H 0.594551 1.345692 0.431908 0.061 Uiso 1 1 calc R U . . .
C27 C 0.9068(3) 0.3496(6) 0.8941(4) 0.046(3) Uani 1 1 d . . . . .
H27 H 0.903321 0.300151 0.881399 0.055 Uiso 1 1 calc R U . . .
C9 C 0.6504(3) 1.1215(7) 0.4524(4) 0.057(3) Uani 1 1 d . . . . .
H9 H 0.627675 1.131533 0.431466 0.068 Uiso 1 1 calc R U . . .
C44 C 0.6703(3) 0.0339(6) 0.8651(4) 0.054(3) Uani 1 1 d . . . . .
H44A H 0.648616 0.009494 0.849606 0.065 Uiso 1 1 calc R U . . .
H44B H 0.685828 -0.004433 0.868537 0.065 Uiso 1 1 calc R U . . .
C56 C 0.5340(3) 0.7294(7) 0.6590(4) 0.054(3) Uani 1 1 d . . . . .
H56A H 0.530317 0.694155 0.676531 0.065 Uiso 1 1 calc R U . . .
H56B H 0.556528 0.720692 0.668866 0.065 Uiso 1 1 calc R U . . .
C14 C 0.7292(3) 1.1534(7) 0.4634(4) 0.055(3) Uani 1 1 d . . . . .
C102 C 0.6455(3) 1.4695(6) 0.5159(3) 0.039(2) Uani 1 1 d . . . . .
H102 H 0.627606 1.503020 0.510250 0.047 Uiso 1 1 calc R U . . .
C82 C 0.6632(3) 1.5197(6) 0.3464(4) 0.046(3) Uani 1 1 d . . . . .
H82A H 0.681182 1.557461 0.361019 0.055 Uiso 1 1 calc R U . . .
H82B H 0.644703 1.541540 0.317090 0.055 Uiso 1 1 calc R U . . .
C13 C 0.6935(3) 1.0710(6) 0.5225(4) 0.045(3) Uani 1 1 d . . . . .
H13 H 0.701367 1.045730 0.550052 0.055 Uiso 1 1 calc R U . . .
C57 C 0.5578(3) 0.8603(7) 0.6878(4) 0.053(3) Uani 1 1 d . . . . .
C5 C 0.6386(2) 0.9950(5) 0.5211(3) 0.034(2) Uani 1 1 d . . . . .
C77 C 0.4448(3) 0.6967(7) 0.3879(5) 0.062(3) Uani 1 1 d . . . . .
H77 H 0.437515 0.655466 0.364943 0.074 Uiso 1 1 calc R U . . .
C61 C 0.4105(3) 0.7751(7) 0.3959(5) 0.058(3) Uani 1 1 d . . . . .
C67 C 0.4676(3) 0.9232(8) 0.6408(4) 0.053(3) Uani 1 1 d . . . . .
C54 C 0.7384(3) 0.1458(7) 1.0795(4) 0.055(3) Uani 1 1 d . . . . .
H54 H 0.750678 0.102973 1.081839 0.066 Uiso 1 1 calc R U . . .
C26 C 0.8630(2) 0.3964(6) 0.8163(4) 0.047(3) Uani 1 1 d . . . . .
H26A H 0.862187 0.341202 0.809859 0.056 Uiso 1 1 calc R U . . .
H26B H 0.871042 0.423408 0.801153 0.056 Uiso 1 1 calc R U . . .
C10 C 0.6705(3) 1.1400(8) 0.4405(4) 0.061(3) Uani 1 1 d . . . . .
H10 H 0.661579 1.161316 0.411553 0.073 Uiso 1 1 calc R U . . .
C69 C 0.4371(3) 0.7787(8) 0.5332(6) 0.064(4) Uani 1 1 d . . . . .
C60 C 0.4037(3) 0.7865(8) 0.3237(6) 0.077(5) Uani 1 1 d . . . . .
H60A H 0.382988 0.810185 0.314558 0.093 Uiso 1 1 calc R U . . .
H60B H 0.398039 0.742478 0.303364 0.093 Uiso 1 1 calc R U . . .
C48 C 0.7255(3) 0.1096(7) 0.9859(4) 0.051(3) Uani 1 1 d . . . . .
H48 H 0.748255 0.116024 1.008870 0.061 Uiso 1 1 calc R U . . .
C71 C 0.4632(3) 0.6649(7) 0.5397(5) 0.063(4) Uani 1 1 d . . . . .
H71 H 0.451703 0.614715 0.532289 0.075 Uiso 1 1 calc R U . . .
C91 C 0.6767(2) 1.2072(6) 0.2847(4) 0.040(2) Uani 1 1 d . . . . .
H91A H 0.669895 1.217352 0.253707 0.048 Uiso 1 1 calc R U . . .
H91B H 0.664718 1.161545 0.283253 0.048 Uiso 1 1 calc R U . . .
C63 C 0.5002(3) 0.6960(8) 0.4529(5) 0.062(3) Uani 1 1 d . . . . .
C36 C 0.9670(3) 0.5172(9) 1.0310(4) 0.066(4) Uani 1 1 d . . . . .
H36 H 0.948251 0.548504 1.018487 0.080 Uiso 1 1 calc R U . . .
C65 C 0.4957(3) 1.1458(8) 0.6398(4) 0.059(3) Uani 1 1 d . . . . .
C75 C 0.5469(3) 1.1104(8) 0.7095(4) 0.061(3) Uani 1 1 d . . . . .
H75 H 0.552396 1.122256 0.739872 0.073 Uiso 1 1 calc R U . . .
C33 C 0.9956(3) 0.4081(7) 1.0288(4) 0.054(3) Uani 1 1 d . . . . .
H33 H 0.996323 0.365282 1.013606 0.065 Uiso 1 1 calc R U . . .
C34 C 1.0235(3) 0.4283(9) 1.0736(5) 0.070(4) Uani 1 1 d . . . . .
H34 H 1.042407 0.397070 1.088072 0.084 Uiso 1 1 calc R U . . .
C72 C 0.4762(3) 0.6916(7) 0.5871(5) 0.067(4) Uani 1 1 d . . . . .
H72 H 0.473911 0.650546 0.603910 0.081 Uiso 1 1 calc R U . . .
C39 C 0.6427(3) 0.2223(7) 0.7974(4) 0.054(3) Uani 1 1 d . . . . .
H39 H 0.625831 0.259069 0.786130 0.064 Uiso 1 1 calc R U . . .
C40 C 0.6439(3) 0.1572(7) 0.8208(4) 0.057(3) Uani 1 1 d . . . . .
H40 H 0.627713 0.150522 0.825485 0.068 Uiso 1 1 calc R U . . .
C73 C 0.5094(3) 0.8291(8) 0.6808(5) 0.059(3) Uani 1 1 d . . . . .
H73 H 0.509764 0.790194 0.700870 0.071 Uiso 1 1 calc R U . . .
C15 C 0.7197(4) 1.2111(8) 0.4303(4) 0.063(3) Uani 1 1 d . . . . .
H15 H 0.698171 1.231222 0.411434 0.075 Uiso 1 1 calc R U . . .
C66 C 0.4954(4) 1.0441(9) 0.6871(5) 0.074(4) Uani 1 1 d . . . . .
H66A H 0.472426 1.061405 0.670239 0.088 Uiso 1 1 calc R U . . .
H66B H 0.505754 1.049424 0.719892 0.088 Uiso 1 1 calc R U . . .
C74 C 0.5228(3) 0.9085(8) 0.7057(5) 0.064(4) Uani 1 1 d . . . . .
H74 H 0.529139 0.906337 0.737225 0.077 Uiso 1 1 calc R U . . .
N22 N 0.4409(2) 0.7251(6) 0.5096(4) 0.061(3) Uani 1 1 d . . . . .
N21 N 0.4550(2) 0.7573(6) 0.5783(5) 0.068(3) Uani 1 1 d . . . . .
N8 N 0.5104(2) 0.7100(6) 0.6095(4) 0.054(3) Uani 1 1 d . . . . .
N20 N 0.4757(2) 0.8476(6) 0.6417(4) 0.058(3) Uani 1 1 d . . . . .
N19 N 0.4955(3) 0.9621(7) 0.6768(4) 0.064(3) Uani 1 1 d . . . . .
N10 N 0.5518(2) 0.9220(6) 0.7060(3) 0.054(2) Uani 1 1 d . . . . .
C64 C 0.5093(4) 1.2710(9) 0.6193(5) 0.080(4) Uani 1 1 d . . . . .
H64A H 0.485167 1.274505 0.599046 0.096 Uiso 1 1 calc R U . . .
H64B H 0.517814 1.313419 0.641440 0.096 Uiso 1 1 calc R U . . .
C62 C 0.4953(3) 0.6236(8) 0.5084(6) 0.081(5) Uani 1 1 d . . . . .
H62A H 0.483719 0.574014 0.499640 0.097 Uiso 1 1 calc R U . . .
H62B H 0.518497 0.612926 0.522433 0.097 Uiso 1 1 calc R U . . .
C70 C 0.4158(3) 0.7146(8) 0.4606(6) 0.085(5) Uani 1 1 d . . . . .
H70A H 0.406519 0.662698 0.455308 0.102 Uiso 1 1 calc R U . . .
H70B H 0.397999 0.751565 0.450072 0.102 Uiso 1 1 calc R U . . .
C35 C 0.9972(4) 0.5324(10) 1.0753(5) 0.077(4) Uani 1 1 d . . . . .
H35 H 0.997923 0.576698 1.090644 0.092 Uiso 1 1 calc R U . . .
C58 C 0.5770(3) 0.9784(9) 0.7344(4) 0.068(4) Uani 1 1 d . . . . .
H58A H 0.598026 0.959564 0.742186 0.081 Uiso 1 1 calc R U . . .
H58B H 0.579477 0.983942 0.763086 0.081 Uiso 1 1 calc R U . . .
C76 C 0.5529(3) 1.1828(8) 0.6884(5) 0.065(4) Uani 1 1 d . . . . .
H76 H 0.560482 1.228385 0.708760 0.077 Uiso 1 1 calc R U . . .
C18 C 0.7602(4) 1.1252(8) 0.4875(6) 0.075(4) Uani 1 1 d . . . . .
H18 H 0.766761 1.084486 0.508369 0.090 Uiso 1 1 calc R U . . .
C17 C 0.7826(5) 1.1579(11) 0.4809(8) 0.100(6) Uani 1 1 d . . . . .
H17 H 0.804210 1.138606 0.499065 0.120 Uiso 1 1 calc R U . . .
C68 C 0.4518(3) 0.7908(9) 0.6118(6) 0.081(5) Uani 1 1 d . . . . .
H68A H 0.429874 0.814094 0.595423 0.098 Uiso 1 1 calc R U . . .
H68B H 0.452871 0.748915 0.630731 0.098 Uiso 1 1 calc R U . . .
C16 C 0.7453(5) 1.2364(9) 0.4278(5) 0.083(5) Uani 1 1 d . . . . .
H16 H 0.739657 1.275064 0.406090 0.100 Uiso 1 1 calc R U . . .
C4 C 0.6132(3) 0.9426(6) 0.4910(4) 0.042(2) Uani 1 1 d . . . . .
H4 H 0.596615 0.956993 0.460510 0.050 Uiso 1 1 calc R U . . .
C95 C 0.7659(2) 1.1738(5) 0.3354(3) 0.031(2) Uani 1 1 d . . . . .
H95 H 0.771704 1.156435 0.315255 0.037 Uiso 1 1 calc R U . . .
C89 C 0.7731(3) 1.0361(6) 0.3666(3) 0.040(2) Uani 1 1 d . . . . .
H89A H 0.757312 0.995859 0.360457 0.048 Uiso 1 1 calc R U . . .
H89B H 0.781926 1.022840 0.349857 0.048 Uiso 1 1 calc R U . . .
C23 C 0.8277(2) 0.4248(5) 0.7957(3) 0.0297(19) Uani 1 1 d . . . . .

loop_
_atom_site_aniso_label
_atom_site_aniso_U_11
_atom_site_aniso_U_22
_atom_site_aniso_U_33
_atom_site_aniso_U_23
_atom_site_aniso_U_13
_atom_site_aniso_U_12
U1 0.02528(16) 0.01698(15) 0.03717(18) 0.00174(13) 0.01812(14) 0.00113(12)
U2 0.02609(17) 0.01589(15) 0.03993(19) 0.00283(13) 0.01913(15) 0.00172(12)
U3 0.02582(18) 0.02728(19) 0.0642(3) 0.01474(17) 0.02239(19) 0.00657(14)
O17 0.079(5) 0.073(5) 0.099(5) 0.033(4) 0.056(4) 0.036(4)
O7 0.021(3) 0.015(3) 0.063(4) 0.008(3) 0.021(3) 0.001(2)
O8 0.025(3) 0.022(3) 0.061(4) 0.013(3) 0.020(3) 0.006(3)
O12 0.027(3) 0.027(3) 0.052(4) 0.004(3) 0.019(3) 0.006(3)
O13 0.034(4) 0.036(4) 0.054(4) -0.002(3) 0.032(3) -0.001(3)
O14 0.039(4) 0.027(3) 0.059(4) 0.014(3) 0.033(4) 0.005(3)
O6 0.036(4) 0.048(5) 0.051(4) 0.014(4) 0.021(4) 0.009(3)
O3 0.041(4) 0.029(4) 0.042(4) 0.002(3) 0.017(3) 0.002(3)
O10 0.034(4) 0.027(3) 0.043(4) 0.012(3) 0.016(3) 0.000(3)
O1 0.051(4) 0.027(3) 0.043(4) -0.006(3) 0.028(4) -0.002(3)
O4 0.049(4) 0.027(3) 0.041(4) -0.004(3) 0.021(3) -0.005(3)
O15 0.043(4) 0.036(4) 0.055(4) 0.017(3) 0.034(4) 0.014(3)
O9 0.035(4) 0.031(4) 0.097(6) 0.024(4) 0.040(4) 0.011(3)
O16 0.031(4) 0.077(6) 0.045(4) 0.019(4) 0.017(3) -0.008(4)
O2 0.055(4) 0.022(3) 0.040(4) -0.002(3) 0.029(4) 0.002(3)
O18 0.028(4) 0.034(4) 0.098(6) 0.023(4) 0.034(4) 0.008(3)
O5 0.048(5) 0.032(4) 0.065(5) 0.008(4) 0.015(4) -0.004(3)
O29 0.040(4) 0.029(4) 0.056(4) -0.013(3) 0.028(4) -0.010(3)
C19 0.0178(17) 0.0144(17) 0.0154(17) -0.0002(9) 0.0088(12) 0.0004(9)
C22 0.040(6) 0.024(5) 0.039(5) 0.004(4) 0.019(5) 0.010(4)
O23 0.048(5) 0.079(6) 0.066(6) 0.013(5) 0.033(5) 0.020(5)
N28 0.034(4) 0.017(4) 0.045(5) -0.002(3) 0.022(4) -0.003(3)
N26 0.040(5) 0.028(4) 0.037(4) 0.002(3) 0.024(4) -0.001(3)
N32 0.039(4) 0.022(4) 0.039(4) -0.004(3) 0.024(4) -0.001(3)
O26 0.057(5) 0.041(4) 0.054(5) -0.004(4) 0.034(4) -0.013(4)
O11 0.065(6) 0.034(4) 0.068(6) 0.006(4) 0.024(5) -0.018(4)
N35 0.055(6) 0.042(5) 0.046(5) -0.006(4) 0.035(5) -0.008(4)
N33 0.033(4) 0.032(4) 0.043(5) -0.002(4) 0.023(4) -0.010(3)
N1 0.043(5) 0.024(4) 0.051(5) 0.008(4) 0.031(4) 0.009(3)
O32 0.070(5) 0.032(4) 0.093(6) -0.005(4) 0.063(5) -0.014(4)
O22 0.050(5) 0.054(6) 0.121(8) 0.017(5) 0.048(6) 0.002(4)
N5 0.072(7) 0.035(5) 0.051(5) 0.009(4) 0.047(5) 0.009(4)
N3 0.021(4) 0.038(5) 0.039(5) -0.006(4) 0.009(4) 0.004(3)
N34 0.050(5) 0.032(4) 0.062(6) -0.011(4) 0.041(5) -0.014(4)
N2 0.109(11) 0.077(9) 0.139(13) -0.031(9) 0.108(11) -0.030(9)
O31 0.058(5) 0.030(4) 0.069(5) 0.005(4) 0.043(4) -0.010(3)
N24 0.045(5) 0.036(5) 0.046(5) -0.014(4) 0.030(4) -0.013(4)
N18 0.049(6) 0.056(6) 0.060(6) -0.008(5) 0.023(5) 0.002(5)
N17 0.043(6) 0.072(8) 0.057(7) -0.008(6) 0.013(5) 0.004(5)
N12 0.034(5) 0.058(7) 0.073(7) -0.002(5) 0.018(5) -0.003(5)
O27 0.057(5) 0.059(5) 0.065(5) -0.012(4) 0.036(5) -0.026(4)
N37 0.049(5) 0.028(4) 0.039(5) -0.003(3) 0.029(4) -0.005(4)
N11 0.041(5) 0.063(7) 0.056(6) -0.008(5) 0.023(5) 0.002(5)
N31 0.037(4) 0.025(4) 0.041(5) -0.004(3) 0.022(4) -0.009(3)
N30 0.052(6) 0.041(5) 0.048(5) -0.016(4) 0.033(5) -0.022(4)
O30 0.062(5) 0.036(4) 0.067(5) -0.024(4) 0.038(5) -0.021(4)
O19 0.041(4) 0.070(6) 0.076(6) 0.002(5) 0.039(4) 0.002(4)
N38 0.043(5) 0.033(4) 0.035(4) 0.000(3) 0.026(4) -0.004(4)
N23 0.043(5) 0.047(5) 0.042(5) -0.004(4) 0.027(4) -0.007(4)
N25 0.047(5) 0.029(4) 0.049(5) -0.006(4) 0.031(4) -0.007(4)
N29 0.037(5) 0.027(4) 0.047(5) -0.006(4) 0.026(4) -0.007(3)
O20 0.036(4) 0.066(6) 0.079(6) -0.001(5) 0.029(4) -0.001(4)
O28 0.048(5) 0.038(4) 0.054(5) -0.009(4) 0.024(4) -0.004(4)
N6 0.054(6) 0.060(6) 0.049(6) -0.016(5) 0.031(5) -0.011(5)
O24 0.044(5) 0.072(6) 0.078(6) 0.002(5) 0.033(5) 0.009(4)
N27 0.031(4) 0.027(4) 0.047(5) 0.004(3) 0.022(4) -0.006(3)
N36 0.054(6) 0.048(5) 0.044(5) -0.012(4) 0.034(5) -0.021(4)
C37 0.034(5) 0.027(5) 0.030(5) 0.004(4) 0.015(4) 0.005(4)
O33 0.075(6) 0.053(5) 0.078(6) -0.023(4) 0.059(5) -0.029(4)
C97 0.036(5) 0.023(4) 0.024(4) -0.001(3) 0.014(4) -0.002(4)
C20 0.017(4) 0.033(5) 0.028(5) 0.003(4) 0.006(4) 0.008(3)
N14 0.023(4) 0.043(6) 0.097(8) -0.001(5) 0.025(5) 0.004(4)
N7 0.027(5) 0.046(6) 0.083(7) 0.006(5) 0.030(5) 0.010(4)
N9 0.037(5) 0.061(7) 0.081(7) 0.017(6) 0.038(5) 0.007(5)
N16 0.042(5) 0.046(6) 0.073(7) 0.005(5) 0.029(5) 0.004(4)
N13 0.029(5) 0.055(7) 0.090(9) 0.002(6) 0.020(6) -0.007(5)
N15 0.047(6) 0.036(5) 0.088(8) 0.007(5) 0.031(6) 0.013(4)
C25 0.032(5) 0.029(5) 0.035(5) 0.006(4) 0.014(4) 0.003(4)
O25 0.036(5) 0.071(7) 0.112(8) 0.002(6) 0.029(5) 0.004(4)
C1 0.036(6) 0.032(5) 0.056(7) 0.009(5) 0.027(5) 0.000(4)
C80 0.057(7) 0.022(5) 0.042(6) -0.003(4) 0.026(5) -0.004(4)
C98 0.036(5) 0.033(5) 0.037(5) -0.004(4) 0.023(5) -0.003(4)
O21 0.038(5) 0.048(5) 0.102(7) -0.009(5) 0.020(5) 0.009(4)
N4 0.048(6) 0.111(10) 0.042(6) -0.009(6) 0.019(5) 0.005(7)
C81 0.042(6) 0.030(5) 0.057(7) 0.004(5) 0.031(6) 0.006(4)
C49 0.062(8) 0.045(6) 0.072(8) 0.022(6) 0.053(7) 0.024(6)
C3 0.037(6) 0.039(6) 0.046(6) 0.007(5) 0.021(5) -0.005(4)
C45 0.046(6) 0.058(7) 0.048(6) 0.001(5) 0.034(6) 0.001(5)
C32 0.028(5) 0.046(6) 0.035(5) 0.009(4) 0.013(4) 0.005(4)
C96 0.030(5) 0.036(5) 0.031(5) 0.003(4) 0.017(4) 0.001(4)
C83 0.049(6) 0.024(5) 0.040(5) 0.009(4) 0.027(5) -0.001(4)
C38 0.041(5) 0.027(5) 0.025(5) 0.003(4) 0.015(4) -0.004(4)
C86 0.025(5) 0.045(6) 0.055(6) 0.002(5) 0.027(5) 0.002(4)
C93 0.039(6) 0.055(7) 0.040(6) -0.011(5) 0.023(5) -0.008(5)
C90 0.042(6) 0.026(5) 0.039(5) -0.001(4) 0.026(5) -0.004(4)
C6 0.044(6) 0.037(6) 0.040(6) 0.005(4) 0.025(5) -0.006(5)
C43 0.052(7) 0.038(6) 0.065(7) 0.016(5) 0.045(6) 0.011(5)
C99 0.050(6) 0.036(6) 0.040(6) 0.000(4) 0.027(5) -0.003(5)
C50 0.050(6) 0.040(6) 0.046(6) 0.006(5) 0.032(5) 0.011(5)
C79 0.035(5) 0.028(5) 0.044(6) -0.013(4) 0.021(5) -0.010(4)
C8 0.047(6) 0.028(5) 0.063(7) 0.015(5) 0.041(6) 0.012(4)
C42 0.068(7) 0.029(5) 0.071(8) 0.018(5) 0.055(7) 0.020(5)
C2 0.042(6) 0.025(5) 0.038(5) 0.000(4) 0.025(5) -0.007(4)
C52 0.081(9) 0.039(6) 0.078(9) -0.017(6) 0.063(8) -0.015(6)
C46 0.040(6) 0.062(7) 0.054(7) 0.007(6) 0.032(6) 0.008(5)
C21 0.029(5) 0.031(5) 0.035(5) 0.002(4) 0.018(4) -0.005(4)
C94 0.042(6) 0.050(7) 0.062(7) -0.008(6) 0.038(6) -0.012(5)
C28 0.035(6) 0.040(6) 0.044(6) -0.001(5) 0.010(5) 0.012(5)
C87 0.037(6) 0.042(6) 0.060(7) -0.005(5) 0.036(5) -0.004(5)
C85 0.039(5) 0.027(5) 0.044(5) -0.006(4) 0.030(5) -0.006(4)
C100 0.043(6) 0.052(7) 0.041(6) -0.005(5) 0.023(5) -0.004(5)
C7 0.037(5) 0.025(5) 0.036(5) 0.005(4) 0.020(4) -0.005(4)
C101 0.046(6) 0.037(5) 0.034(5) -0.009(4) 0.026(5) 0.001(4)
C78 0.034(6) 0.026(5) 0.093(10) -0.001(6) 0.023(6) -0.003(4)
C53 0.041(7) 0.068(8) 0.055(7) 0.000(6) 0.022(6) 0.004(6)
C59 0.040(6) 0.046(7) 0.054(7) -0.015(5) 0.019(6) -0.013(5)
C11 0.056(7) 0.029(5) 0.057(7) 0.002(5) 0.040(6) -0.004(5)
C31 0.039(6) 0.028(5) 0.054(7) -0.002(5) 0.017(5) 0.004(4)
C12 0.039(6) 0.040(6) 0.049(6) -0.002(5) 0.024(5) -0.003(5)
C51 0.067(8) 0.035(6) 0.072(8) 0.015(6) 0.050(7) 0.012(5)
C47 0.043(6) 0.042(6) 0.047(6) 0.013(5) 0.028(5) 0.015(5)
C41 0.071(8) 0.035(6) 0.049(6) 0.008(5) 0.044(6) 0.008(5)
C29 0.028(5) 0.044(6) 0.050(6) 0.008(5) 0.021(5) 0.006(4)
C92 0.041(6) 0.035(5) 0.043(6) 0.000(4) 0.025(5) 0.004(4)
C30 0.038(6) 0.034(6) 0.052(7) -0.012(5) 0.013(5) 0.001(5)
C55 0.036(6) 0.029(5) 0.077(8) 0.021(5) 0.024(6) 0.011(5)
C24 0.034(5) 0.043(6) 0.041(6) 0.000(5) 0.017(5) -0.006(5)
C84 0.037(5) 0.025(5) 0.059(6) 0.003(4) 0.031(5) -0.005(4)
C88 0.041(6) 0.084(9) 0.040(6) -0.005(6) 0.030(5) -0.015(6)
C27 0.043(6) 0.026(5) 0.057(7) -0.003(5) 0.023(5) 0.006(4)
C9 0.048(7) 0.066(8) 0.062(8) 0.031(6) 0.037(6) 0.014(6)
C44 0.091(9) 0.037(6) 0.054(7) 0.013(5) 0.053(7) 0.016(6)
C56 0.034(6) 0.054(7) 0.077(9) 0.024(6) 0.034(6) 0.018(5)
C14 0.078(9) 0.047(7) 0.066(8) -0.021(6) 0.057(8) -0.019(6)
C102 0.046(6) 0.034(5) 0.041(6) 0.003(4) 0.028(5) 0.006(4)
C82 0.058(7) 0.029(5) 0.063(7) -0.008(5) 0.044(6) -0.012(5)
C13 0.048(6) 0.043(6) 0.055(7) 0.008(5) 0.036(6) 0.007(5)
C57 0.049(7) 0.060(8) 0.045(6) 0.012(6) 0.026(6) 0.006(6)
C5 0.046(6) 0.029(5) 0.039(5) 0.011(4) 0.031(5) 0.005(4)
C77 0.046(7) 0.038(6) 0.075(9) -0.008(6) 0.022(7) -0.004(5)
C61 0.032(6) 0.033(6) 0.095(10) -0.003(6) 0.030(7) -0.007(5)
C67 0.052(7) 0.073(9) 0.047(7) 0.010(6) 0.036(6) 0.015(6)
C54 0.054(7) 0.056(7) 0.050(7) 0.006(6) 0.028(6) 0.015(6)
C26 0.030(5) 0.041(6) 0.051(6) -0.016(5) 0.015(5) -0.002(4)
C10 0.067(8) 0.070(9) 0.058(7) 0.028(7) 0.044(7) 0.018(7)
C69 0.037(7) 0.060(8) 0.098(11) -0.001(8) 0.042(8) -0.001(6)
C60 0.034(7) 0.058(8) 0.114(13) -0.015(8) 0.030(8) -0.011(6)
C48 0.042(6) 0.058(7) 0.058(7) 0.011(6) 0.033(6) 0.010(5)
C71 0.037(6) 0.040(6) 0.107(11) -0.004(7) 0.041(7) -0.001(5)
C91 0.041(6) 0.029(5) 0.043(6) -0.001(4) 0.021(5) -0.005(4)
C63 0.036(6) 0.055(8) 0.081(9) -0.009(7) 0.028(7) -0.008(6)
C36 0.039(7) 0.081(10) 0.050(7) -0.011(7) 0.011(6) 0.005(6)
C65 0.051(8) 0.065(8) 0.054(7) -0.004(6) 0.028(6) 0.016(6)
C75 0.059(8) 0.066(8) 0.052(7) -0.016(6) 0.030(6) -0.003(6)
C33 0.036(6) 0.051(7) 0.048(7) 0.000(5) 0.010(5) 0.010(5)
C34 0.039(7) 0.089(11) 0.055(8) 0.016(8) 0.015(6) 0.006(7)
C72 0.037(6) 0.041(7) 0.105(11) 0.009(7) 0.032(7) 0.006(5)
C39 0.050(7) 0.062(8) 0.065(8) 0.031(6) 0.043(6) 0.026(6)
C40 0.064(8) 0.059(8) 0.066(8) 0.017(6) 0.049(7) 0.013(6)
C73 0.050(7) 0.065(8) 0.079(9) 0.036(7) 0.048(7) 0.021(6)
C15 0.079(9) 0.070(9) 0.052(7) 0.000(6) 0.046(7) -0.018(7)
C66 0.065(9) 0.081(10) 0.089(11) -0.002(8) 0.054(9) 0.019(8)
C74 0.062(8) 0.077(9) 0.064(8) 0.021(7) 0.045(7) 0.017(7)
N22 0.032(5) 0.042(6) 0.099(9) 0.011(6) 0.034(6) 0.005(4)
N21 0.029(5) 0.054(7) 0.109(10) 0.008(6) 0.036(6) 0.002(5)
N8 0.022(4) 0.053(6) 0.085(7) 0.014(5) 0.031(5) 0.011(4)
N20 0.047(6) 0.055(6) 0.086(8) 0.017(6) 0.047(6) 0.010(5)
N19 0.050(6) 0.077(8) 0.066(7) 0.015(6) 0.035(6) 0.019(6)
N10 0.042(5) 0.072(7) 0.057(6) 0.013(5) 0.034(5) 0.008(5)
C64 0.057(9) 0.069(10) 0.090(11) 0.013(8) 0.032(8) 0.032(7)
C62 0.045(7) 0.041(7) 0.113(12) 0.033(8) 0.024(8) 0.019(6)
C70 0.028(6) 0.059(9) 0.146(15) 0.020(9) 0.040(9) 0.004(6)
C35 0.072(10) 0.087(11) 0.073(10) -0.029(8) 0.044(9) -0.012(8)
C58 0.040(7) 0.095(11) 0.037(6) -0.006(7) 0.007(6) 0.016(7)
C76 0.054(8) 0.048(7) 0.076(9) -0.022(7) 0.031(7) -0.012(6)
C18 0.086(11) 0.056(8) 0.110(12) 0.000(8) 0.073(10) -0.005(8)
C17 0.098(13) 0.083(12) 0.18(2) -0.039(13) 0.118(15) -0.012(10)
C68 0.056(8) 0.064(9) 0.134(14) -0.003(9) 0.063(10) -0.007(7)
C16 0.163(17) 0.066(9) 0.076(10) -0.024(8) 0.101(12) -0.037(11)
C4 0.041(6) 0.039(6) 0.036(5) 0.014(4) 0.018(5) 0.009(5)
C95 0.048(6) 0.016(4) 0.037(5) -0.010(4) 0.029(5) -0.012(4)
C89 0.045(6) 0.030(5) 0.039(6) -0.009(4) 0.022(5) -0.012(4)
C23 0.024(4) 0.025(4) 0.029(5) -0.003(4) 0.010(4) 0.006(3)

loop_
_atom_type_symbol
_atom_type_description
_atom_type_scat_dispersion_real
_atom_type_scat_dispersion_imag
_atom_type_scat_source
C C 0.0033 0.0016 'International Tables Vol C Tables 4.2.6.8 and 6.1.1.4'
H H 0.0000 0.0000 'International Tables Vol C Tables 4.2.6.8 and 6.1.1.4'
N N 0.0061 0.0033 'International Tables Vol C Tables 4.2.6.8 and 6.1.1.4'
O O 0.0106 0.0060 'International Tables Vol C Tables 4.2.6.8 and 6.1.1.4'
U U -9.6767 9.6646 'International Tables Vol C Tables 4.2.6.8 and 6.1.1.4'

loop_
_geom_angle_atom_site_label_1
_geom_angle_atom_site_label_2
_geom_angle_atom_site_label_3
_geom_angle
_geom_angle_site_symmetry_1
_geom_angle_site_symmetry_3
_geom_angle_publ_flag
O7 U1 U3 34.76(15) . . ?
O7 U1 O8 69.7(2) . . ?
O7 U1 O12 80.0(2) . . ?
O7 U1 O10 141.5(2) . . ?
O7 U1 O16 147.3(2) . . ?
O8 U1 U3 36.29(16) . . ?
O8 U1 O12 149.2(2) . . ?
O8 U1 O10 72.0(2) . . ?
O8 U1 O16 142.3(2) . . ?
O12 U1 U3 112.96(16) . . ?
O12 U1 O16 67.4(2) . . ?
O10 U1 U3 107.93(16) . . ?
O10 U1 O12 138.5(2) . . ?
O10 U1 O16 71.2(2) . . ?
O1 U1 U3 102.1(2) . . ?
O1 U1 O7 92.1(3) . . ?
O1 U1 O8 95.7(3) . . ?
O1 U1 O12 90.6(3) . . ?
O1 U1 O10 87.8(3) . . ?
O1 U1 O16 90.4(3) . . ?
O16 U1 U3 167.5(2) . . ?
O2 U1 U3 81.7(2) . . ?
O2 U1 O7 91.1(3) . . ?
O2 U1 O8 87.3(3) . . ?
O2 U1 O12 88.0(3) . . ?
O2 U1 O10 91.0(3) . . ?
O2 U1 O1 176.2(3) . . ?
O2 U1 O16 85.8(3) . . ?
O7 U2 U3 35.00(15) . . ?
O7 U2 O13 85.9(2) . . ?
O7 U2 O14 163.8(2) . . ?
O7 U2 O15 142.8(2) . . ?
O7 U2 O9 72.6(2) . . ?
O7 U2 C37 169.0(2) . . ?
O13 U2 U3 120.79(17) . . ?
O13 U2 O14 78.0(2) . . ?
O13 U2 O15 129.9(2) . . ?
O13 U2 C37 103.8(3) . . ?
O14 U2 U3 161.16(14) . . ?
O14 U2 C37 26.0(2) . . ?
O3 U2 U3 91.9(2) . . ?
O3 U2 O7 94.7(3) . . ?
O3 U2 O13 90.0(3) . . ?
O3 U2 O14 87.4(3) . . ?
O3 U2 O15 94.8(3) . . ?
O3 U2 O9 89.2(3) . . ?
O3 U2 C37 90.5(3) . . ?
O4 U2 U3 93.0(2) . . ?
O4 U2 O7 89.1(3) . . ?
O4 U2 O13 87.3(3) . . ?
O4 U2 O14 88.1(3) . . ?
O4 U2 O3 175.1(3) . . ?
O4 U2 O15 83.9(3) . . ?
O4 U2 O9 94.8(3) . . ?
O4 U2 C37 86.2(3) . . ?
O15 U2 U3 108.84(15) . . ?
O15 U2 O14 52.6(2) . . ?
O15 U2 C37 26.6(2) . . ?
O9 U2 U3 37.62(17) . . ?
O9 U2 O13 158.3(2) . . ?
O9 U2 O14 123.5(2) . . ?
O9 U2 O15 71.7(2) . . ?
O9 U2 C37 97.8(3) . . ?
C37 U2 U3 135.30(19) . . ?
U2 U3 U1 69.204(10) . . ?
O17 U3 U1 173.9(2) . . ?
O17 U3 U2 109.0(2) . . ?
O7 U3 U1 34.86(15) . . ?
O7 U3 U2 34.65(15) . . ?
O7 U3 O17 143.7(3) . . ?
O7 U3 O8 70.7(2) . . ?
O7 U3 O9 71.9(2) . . ?
O7 U3 O18 144.7(2) . . ?
O8 U3 U1 37.18(15) . . ?
O8 U3 U2 105.29(15) . . ?
O8 U3 O17 145.6(3) . . ?
O8 U3 O9 142.5(2) . . ?
O8 U3 O18 74.4(2) . . ?
O6 U3 U1 85.1(2) . . ?
O6 U3 U2 91.5(2) . . ?
O6 U3 O17 89.1(3) . . ?
O6 U3 O7 91.4(3) . . ?
O6 U3 O8 92.8(3) . . ?
O6 U3 O9 89.9(3) . . ?
O6 U3 O18 85.2(3) . . ?
O6 U3 O5 174.7(4) . . ?
O9 U3 U1 106.13(16) . . ?
O9 U3 U2 37.25(16) . . ?
O9 U3 O17 71.8(3) . . ?
O9 U3 O18 143.0(2) . . ?
O18 U3 U1 109.94(16) . . ?
O18 U3 U2 176.7(2) . . ?
O18 U3 O17 71.5(3) . . ?
O5 U3 U1 99.5(3) . . ?
O5 U3 U2 92.7(2) . . ?
O5 U3 O17 86.4(4) . . ?
O5 U3 O7 93.9(3) . . ?
O5 U3 O8 89.3(3) . . ?
O5 U3 O9 91.4(3) . . ?
O5 U3 O18 90.7(3) . . ?
U3 O17 H17A 110.0 . . ?
U3 O17 H17B 110.0 . . ?
H17A O17 H17B 104.5 . . ?
U2 O7 U1 138.1(3) . . ?
U2 O7 U3 110.4(2) . . ?
U3 O7 U1 110.4(2) . . ?
U3 O8 U1 106.5(2) . . ?
C19 O12 U1 142.3(6) . . ?
C19 O13 U2 133.4(5) . . ?
C37 O14 U2 92.6(5) . . ?
C1 O10 U1 131.4(6) . . ?
C37 O15 U2 94.0(5) . . ?
U2 O9 U3 105.1(3) . . ?
U1 O16 H16A 109.9 . . ?
U1 O16 H16B 109.5 . . ?
H16A O16 H16B 104.1 . . ?
C55 O18 U3 127.1(7) . . ?
O12 C19 O13 117.4(7) . . ?
O12 C19 C20 124.5(7) . . ?
O13 C19 C20 118.1(7) . . ?
C21 C22 H22 119.4 . . ?
C23 C22 H22 119.4 . . ?
C23 C22 C21 121.3(9) . . ?
C85 N28 C86 120.8(8) . . ?
C85 N28 C95 110.7(8) . . ?
C95 N28 C86 125.6(8) . . ?
C97 N26 C84 120.6(8) . . ?
C83 N26 C97 111.2(8) . . ?
C83 N26 C84 121.6(8) . . ?
C90 N32 C96 111.1(7) . . ?
C90 N32 C91 120.8(8) . . ?
C91 N32 C96 123.1(8) . . ?
C99 N35 C93 122.3(9) . . ?
C94 N35 C93 121.4(9) . . ?
C94 N35 C99 114.3(9) . . ?
C92 N33 C97 110.7(8) . . ?
C92 N33 C91 123.5(8) . . ?
C91 N33 C97 121.4(8) . . ?
C9 N1 C8 117.6(9) . . ?
C13 N1 C8 122.2(9) . . ?
C13 N1 C9 120.2(9) . . ?
C49 N5 C44 120.4(10) . . ?
C45 N5 C49 120.4(10) . . ?
C45 N5 C44 118.9(10) . . ?
C31 N3 C27 121.1(9) . . ?
C31 N3 C26 119.8(9) . . ?
C27 N3 C26 118.8(8) . . ?
C93 N34 C98 122.8(9) . . ?
C92 N34 C98 112.2(8) . . ?
C92 N34 C93 123.7(9) . . ?
C17 N2 C16 114.6(13) . . ?
C81 N24 C99 112.7(8) . . ?
C81 N24 C82 123.6(9) . . ?
C82 N24 C99 122.6(9) . . ?
C65 N18 C75 113.5(12) . . ?
C65 N18 C66 123.0(12) . . ?
C66 N18 C75 120.4(12) . . ?
C65 N17 C64 120.3(11) . . ?
C65 N17 C76 112.2(11) . . ?
C76 N17 C64 122.5(12) . . ?
C59 N12 C60 126.8(11) . 5_676 ?
C59 N12 C76 109.9(11) . . ?
C76 N12 C60 120.0(11) . 5_676 ?
C79 N37 C80 121.5(8) . . ?
C79 N37 C102 112.7(8) . . ?
C102 N37 C80 125.0(9) . . ?
C59 N11 C75 112.2(11) . . ?
C59 N11 C58 122.6(11) . . ?
C58 N11 C75 124.6(11) . . ?
C90 N31 C95 112.7(8) . . ?
C90 N31 C89 121.4(8) . . ?
C95 N31 C89 124.7(8) . . ?
C87 N30 C88 121.8(9) . . ?
C87 N30 C102 112.4(8) . . ?
C88 N30 C102 123.8(10) . . ?
C79 N38 C101 112.5(8) . . ?
C79 N38 C89 122.0(8) . 7_676 ?
C89 N38 C101 122.4(8) 7_676 . ?
C80 N23 C100 124.6(9) . . ?
C81 N23 C80 120.6(9) . . ?
C81 N23 C100 112.7(9) . . ?
C83 N25 C98 112.0(8) . . ?
C83 N25 C82 122.1(8) . . ?
C82 N25 C98 120.4(9) . . ?
C87 N29 C86 122.6(8) . 7_676 ?
C87 N29 C101 113.2(8) . . ?
C101 N29 C86 123.3(8) . 7_676 ?
C52 N6 C53 117.6(10) . . ?
C85 N27 C96 112.5(8) . . ?
C85 N27 C84 124.0(8) . . ?
C84 N27 C96 122.4(8) . . ?
C94 N36 C100 113.1(9) . . ?
C94 N36 C88 121.5(9) . . ?
C100 N36 C88 122.9(9) . . ?
O14 C37 U2 61.4(5) . . ?
O14 C37 O15 120.8(8) . . ?
O14 C37 C38 121.8(8) . . ?
O15 C37 U2 59.4(5) . . ?
O15 C37 C38 117.4(8) . . ?
C38 C37 U2 173.9(7) . . ?
N26 C97 N33 113.7(7) . . ?
N26 C97 H97 111.4 . . ?
N26 C97 C98 104.3(7) . . ?
N33 C97 H97 111.4 . . ?
N33 C97 C98 104.3(8) . . ?
C98 C97 H97 111.4 . . ?
C25 C20 C19 119.3(8) . . ?
C21 C20 C19 121.4(8) . . ?
C21 C20 C25 119.1(8) . . ?
C61 N14 C78 112.1(12) . . ?
C61 N14 C70 119.2(10) . . ?
C70 N14 C78 124.9(11) . . ?
C55 N7 C71 111.9(11) . . ?
C55 N7 C62 122.6(10) . . ?
C62 N7 C71 125.3(11) . . ?
C57 N9 C56 120.8(9) . . ?
C57 N9 C73 113.4(11) . . ?
C73 N9 C56 121.8(10) . . ?
C77 N16 C64 121.9(12) . 5_676 ?
C63 N16 C77 112.4(11) . . ?
C63 N16 C64 117.8(10) . 5_676 ?
C61 N13 C77 112.9(12) . . ?
C61 N13 C60 121.6(11) . . ?
C60 N13 C77 123.5(13) . . ?
C78 N15 C62 120.9(11) . . ?
C63 N15 C78 112.6(11) . . ?
C63 N15 C62 123.6(11) . . ?
C20 C25 H25 119.9 . . ?
C24 C25 C20 120.2(9) . . ?
C24 C25 H25 119.9 . . ?
O10 C1 C2 116.6(9) . . ?
O11 C1 O10 122.6(9) . . ?
O11 C1 C2 120.8(10) . . ?
N37 C80 H80A 108.4 . . ?
N37 C80 H80B 108.4 . . ?
N23 C80 N37 115.3(8) . . ?
N23 C80 H80A 108.4 . . ?
N23 C80 H80B 108.4 . . ?
H80A C80 H80B 107.5 . . ?
N34 C98 N25 114.1(8) . . ?
N34 C98 C97 103.8(8) . . ?
N34 C98 H98 111.8 . . ?
N25 C98 C97 102.8(8) . . ?
N25 C98 H98 111.8 . . ?
C97 C98 H98 111.8 . . ?
C35 N4 C34 117.1(12) . . ?
O27 C81 N24 124.6(10) . . ?
O27 C81 N23 127.4(11) . . ?
N23 C81 N24 108.0(9) . . ?
N5 C49 H49 119.1 . . ?
N5 C49 C48 121.8(10) . . ?
C48 C49 H49 119.1 . . ?
C2 C3 H3 119.4 . . ?
C4 C3 H3 119.4 . . ?
C4 C3 C2 121.2(10) . . ?
N5 C45 H45 119.9 . . ?
N5 C45 C46 120.3(11) . . ?
C46 C45 H45 119.9 . . ?
C36 C32 C29 121.4(10) . . ?
C36 C32 C33 118.5(10) . . ?
C33 C32 C29 119.9(10) . . ?
N32 C96 H96 112.1 . . ?
N32 C96 C95 103.0(7) . . ?
N27 C96 N32 114.0(7) . . ?
N27 C96 H96 112.1 . . ?
N27 C96 C95 103.0(7) . . ?
C95 C96 H96 112.1 . . ?
N25 C83 N26 109.0(9) . . ?
O28 C83 N26 124.1(10) . . ?
O28 C83 N25 126.9(10) . . ?
C43 C38 C37 119.4(9) . . ?
C43 C38 C39 121.6(9) . . ?
C39 C38 C37 119.1(9) . . ?
N28 C86 H86A 109.2 . . ?
N28 C86 H86B 109.2 . . ?
N29 C86 N28 112.1(7) 7_676 . ?
N29 C86 H86A 109.2 7_676 . ?
N29 C86 H86B 109.2 7_676 . ?
H86A C86 H86B 107.9 . . ?
N35 C93 H93A 108.6 . . ?
N35 C93 H93B 108.6 . . ?
N34 C93 N35 114.6(9) . . ?
N34 C93 H93A 108.6 . . ?
N34 C93 H93B 108.6 . . ?
H93A C93 H93B 107.6 . . ?
O31 C90 N32 125.7(9) . . ?
O31 C90 N31 126.5(9) . . ?
N31 C90 N32 107.8(8) . . ?
C7 C6 H6 120.9 . . ?
C5 C6 H6 120.9 . . ?
C5 C6 C7 118.2(9) . . ?
C38 C43 H43 120.3 . . ?
C38 C43 C42 119.3(9) . . ?
C42 C43 H43 120.3 . . ?
N35 C99 H99 111.9 . . ?
N35 C99 C100 102.0(8) . . ?
N24 C99 N35 115.3(9) . . ?
N24 C99 H99 111.9 . . ?
N24 C99 C100 103.2(8) . . ?
C100 C99 H99 111.9 . . ?
C51 C50 C47 120.5(10) . . ?
C54 C50 C51 117.7(11) . . ?
C54 C50 C47 121.6(10) . . ?
O26 C79 N37 126.1(10) . . ?
O26 C79 N38 125.9(10) . . ?
N37 C79 N38 108.0(8) . . ?
N1 C8 H8A 108.7 . . ?
N1 C8 H8B 108.7 . . ?
N1 C8 C5 114.1(7) . . ?
H8A C8 H8B 107.6 . . ?
C5 C8 H8A 108.7 . . ?
C5 C8 H8B 108.7 . . ?
C43 C42 H42 119.9 . . ?
C43 C42 C41 120.2(9) . . ?
C41 C42 H42 119.9 . . ?
C3 C2 C1 120.8(9) . . ?
C7 C2 C1 120.6(9) . . ?
C7 C2 C3 118.6(9) . . ?
N6 C52 H52 117.4 . . ?
N6 C52 C51 125.3(12) . . ?
C51 C52 H52 117.4 . . ?
C45 C46 H46 119.1 . . ?
C45 C46 C47 121.7(10) . . ?
C47 C46 H46 119.1 . . ?
C22 C21 C20 119.4(8) . . ?
C22 C21 H21 120.3 . . ?
C20 C21 H21 120.3 . . ?
N35 C94 N36 106.7(9) . . ?
O33 C94 N35 127.8(11) . . ?
O33 C94 N36 125.5(10) . . ?
C29 C28 H28 120.6 . . ?
C27 C28 H28 120.6 . . ?
C27 C28 C29 118.8(10) . . ?
O30 C87 N30 124.2(10) . . ?
O30 C87 N29 126.8(11) . . ?
N29 C87 N30 108.5(9) . . ?
O29 C85 N28 125.8(9) . . ?
O29 C85 N27 124.7(9) . . ?
N27 C85 N28 109.3(8) . . ?
N23 C100 C99 103.3(8) . . ?
N23 C100 H100 111.8 . . ?
N36 C100 N23 113.9(9) . . ?
N36 C100 C99 103.6(8) . . ?
N36 C100 H100 111.8 . . ?
C99 C100 H100 111.8 . . ?
C6 C7 H7 119.0 . . ?
C2 C7 C6 121.9(9) . . ?
C2 C7 H7 119.0 . . ?
N38 C101 H101 111.2 . . ?
N38 C101 C102 101.8(8) . . ?
N29 C101 N38 115.9(8) . . ?
N29 C101 H101 111.2 . . ?
N29 C101 C102 104.8(8) . . ?
C102 C101 H101 111.2 . . ?
N14 C78 H78 111.8 . . ?
N14 C78 C77 103.2(10) . . ?
N15 C78 N14 114.2(10) . . ?
N15 C78 H78 111.8 . . ?
N15 C78 C77 103.4(10) . . ?
C77 C78 H78 111.8 . . ?
N6 C53 H53 119.2 . . ?
C54 C53 N6 121.6(12) . . ?
C54 C53 H53 119.2 . . ?
N11 C59 N12 111.9(11) . . ?
O20 C59 N12 120.2(12) . . ?
O20 C59 N11 127.9(12) . . ?
C12 C11 C14 121.4(11) . . ?
C12 C11 C10 115.3(10) . . ?
C10 C11 C14 123.3(10) . . ?
N3 C31 H31 120.4 . . ?
N3 C31 C30 119.2(10) . . ?
C30 C31 H31 120.4 . . ?
C11 C12 H12 118.9 . . ?
C13 C12 C11 122.2(10) . . ?
C13 C12 H12 118.9 . . ?
C50 C51 H51 121.3 . . ?
C52 C51 C50 117.5(12) . . ?
C52 C51 H51 121.3 . . ?
C46 C47 C50 121.0(10) . . ?
C46 C47 C48 116.4(11) . . ?
C48 C47 C50 122.6(10) . . ?
C42 C41 C44 120.1(10) . . ?
C40 C41 C42 118.7(10) . . ?
C40 C41 C44 121.0(10) . . ?
C28 C29 C32 120.7(9) . . ?
C30 C29 C32 121.3(10) . . ?
C30 C29 C28 117.9(10) . . ?
O32 C92 N33 123.7(9) . . ?
O32 C92 N34 127.5(10) . . ?
N34 C92 N33 108.8(9) . . ?
C31 C30 C29 122.1(10) . . ?
C31 C30 H30 119.0 . . ?
C29 C30 H30 119.0 . . ?
O18 C55 N7 126.2(13) . . ?
O18 C55 N8 126.1(12) . . ?
N7 C55 N8 107.7(10) . . ?
C25 C24 H24 119.5 . . ?
C25 C24 C23 121.0(10) . . ?
C23 C24 H24 119.5 . . ?
N26 C84 H84A 109.0 . . ?
N26 C84 H84B 109.0 . . ?
N27 C84 N26 113.1(7) . . ?
N27 C84 H84A 109.0 . . ?
N27 C84 H84B 109.0 . . ?
H84A C84 H84B 107.8 . . ?
N30 C88 N36 113.5(9) . . ?
N30 C88 H88A 108.9 . . ?
N30 C88 H88B 108.9 . . ?
N36 C88 H88A 108.9 . . ?
N36 C88 H88B 108.9 . . ?
H88A C88 H88B 107.7 . . ?
N3 C27 C28 120.7(9) . . ?
N3 C27 H27 119.7 . . ?
C28 C27 H27 119.7 . . ?
N1 C9 H9 119.0 . . ?
N1 C9 C10 122.1(11) . . ?
C10 C9 H9 119.0 . . ?
N5 C44 C41 107.5(9) . . ?
N5 C44 H44A 110.2 . . ?
N5 C44 H44B 110.2 . . ?
C41 C44 H44A 110.2 . . ?
C41 C44 H44B 110.2 . . ?
H44A C44 H44B 108.5 . . ?
N9 C56 H56A 108.7 . . ?
N9 C56 H56B 108.7 . . ?
N9 C56 N8 114.2(9) . . ?
H56A C56 H56B 107.6 . . ?
N8 C56 H56A 108.7 . . ?
N8 C56 H56B 108.7 . . ?
C15 C14 C11 119.1(12) . . ?
C18 C14 C11 122.2(12) . . ?
C18 C14 C15 118.7(12) . . ?
N37 C102 N30 115.3(8) . . ?
N37 C102 C101 104.9(8) . . ?
N37 C102 H102 111.6 . . ?
N30 C102 C101 101.1(8) . . ?
N30 C102 H102 111.6 . . ?
C101 C102 H102 111.6 . . ?
N24 C82 N25 113.6(8) . . ?
N24 C82 H82A 108.8 . . ?
N24 C82 H82B 108.8 . . ?
N25 C82 H82A 108.8 . . ?
N25 C82 H82B 108.8 . . ?
H82A C82 H82B 107.7 . . ?
N1 C13 C12 119.9(10) . . ?
N1 C13 H13 120.0 . . ?
C12 C13 H13 120.0 . . ?
O19 C57 N9 124.9(12) . . ?
O19 C57 N10 128.1(12) . . ?
N10 C57 N9 106.9(10) . . ?
C6 C5 C8 120.0(9) . . ?
C4 C5 C6 120.0(9) . . ?
C4 C5 C8 119.9(9) . . ?
N16 C77 C78 103.5(10) . . ?
N16 C77 H77 111.3 . . ?
N13 C77 N16 114.6(10) . . ?
N13 C77 C78 104.2(11) . . ?
N13 C77 H77 111.3 . . ?
C78 C77 H77 111.3 . . ?
N13 C61 N14 106.7(11) . . ?
O21 C61 N14 126.6(14) . . ?
O21 C61 N13 126.7(14) . . ?
O23 C67 N20 126.7(13) . . ?
O23 C67 N19 124.6(13) . . ?
N20 C67 N19 108.7(11) . . ?
C50 C54 H54 119.9 . . ?
C53 C54 C50 120.2(11) . . ?
C53 C54 H54 119.9 . . ?
N3 C26 H26A 108.9 . . ?
N3 C26 H26B 108.9 . . ?
N3 C26 C23 113.2(8) . . ?
H26A C26 H26B 107.7 . . ?
C23 C26 H26A 108.9 . . ?
C23 C26 H26B 108.9 . . ?
C11 C10 H10 120.0 . . ?
C9 C10 C11 120.0(11) . . ?
C9 C10 H10 120.0 . . ?
O22 C69 N22 127.1(15) . . ?
O22 C69 N21 123.5(14) . . ?
N22 C69 N21 109.3(12) . . ?
N12 C60 H60A 108.7 5_676 . ?
N12 C60 H60B 108.7 5_676 . ?
N13 C60 N12 114.2(11) . 5_676 ?
N13 C60 H60A 108.7 . . ?
N13 C60 H60B 108.7 . . ?
H60A C60 H60B 107.6 . . ?
C49 C48 C47 119.4(11) . . ?
C49 C48 H48 120.3 . . ?
C47 C48 H48 120.3 . . ?
N7 C71 H71 111.4 . . ?
N7 C71 C72 102.9(10) . . ?
C72 C71 H71 111.4 . . ?
N22 C71 N7 114.3(11) . . ?
N22 C71 H71 111.4 . . ?
N22 C71 C72 104.8(10) . . ?
N32 C91 H91A 109.0 . . ?
N32 C91 H91B 109.0 . . ?
N33 C91 N32 113.1(8) . . ?
N33 C91 H91A 109.0 . . ?
N33 C91 H91B 109.0 . . ?
H91A C91 H91B 107.8 . . ?
N16 C63 N15 106.8(10) . . ?
O25 C63 N16 128.4(13) . . ?
O25 C63 N15 124.6(14) . . ?
C32 C36 H36 121.7 . . ?
C32 C36 C35 116.7(12) . . ?
C35 C36 H36 121.7 . . ?
N18 C65 N17 107.8(11) . . ?
O24 C65 N18 126.6(14) . . ?
O24 C65 N17 125.6(13) . . ?
N18 C75 N11 115.7(10) . . ?
N18 C75 H75 111.7 . . ?
N18 C75 C76 103.7(11) . . ?
N11 C75 H75 111.7 . . ?
N11 C75 C76 101.5(10) . . ?
C76 C75 H75 111.7 . . ?
C32 C33 H33 120.6 . . ?
C32 C33 C34 118.8(12) . . ?
C34 C33 H33 120.6 . . ?
N4 C34 C33 122.9(12) . . ?
N4 C34 H34 118.6 . . ?
C33 C34 H34 118.6 . . ?
C71 C72 H72 110.8 . . ?
N21 C72 C71 103.3(11) . . ?
N21 C72 H72 110.8 . . ?
N8 C72 C71 105.4(11) . . ?
N8 C72 H72 110.8 . . ?
N8 C72 N21 115.3(10) . . ?
C38 C39 H39 120.7 . . ?
C38 C39 C40 118.7(10) . . ?
C40 C39 H39 120.7 . . ?
C41 C40 C39 121.5(11) . . ?
C41 C40 H40 119.2 . . ?
C39 C40 H40 119.2 . . ?
N9 C73 H73 111.1 . . ?
N9 C73 C74 104.1(10) . . ?
N9 C73 N20 116.2(11) . . ?
C74 C73 H73 111.1 . . ?
N20 C73 H73 111.1 . . ?
N20 C73 C74 102.7(10) . . ?
C14 C15 H15 122.7 . . ?
C14 C15 C16 114.7(14) . . ?
C16 C15 H15 122.7 . . ?
N18 C66 H66A 108.7 . . ?
N18 C66 H66B 108.7 . . ?
N18 C66 N19 114.1(11) . . ?
H66A C66 H66B 107.6 . . ?
N19 C66 H66A 108.7 . . ?
N19 C66 H66B 108.7 . . ?
C73 C74 H74 111.6 . . ?
N19 C74 C73 104.3(11) . . ?
N19 C74 H74 111.6 . . ?
N19 C74 N10 114.1(11) . . ?
N10 C74 C73 103.0(10) . . ?
N10 C74 H74 111.6 . . ?
C69 N22 C71 110.8(12) . . ?
C69 N22 C70 120.8(11) . . ?
C71 N22 C70 123.6(11) . . ?
C69 N21 C72 110.3(13) . . ?
C69 N21 C68 125.1(12) . . ?
C68 N21 C72 124.4(13) . . ?
C55 N8 C56 122.6(9) . . ?
C55 N8 C72 111.1(11) . . ?
C72 N8 C56 123.7(11) . . ?
C67 N20 C73 113.1(11) . . ?
C67 N20 C68 122.6(11) . . ?
C68 N20 C73 123.5(11) . . ?
C67 N19 C66 123.3(11) . . ?
C67 N19 C74 110.9(12) . . ?
C74 N19 C66 125.2(12) . . ?
C57 N10 C74 112.2(11) . . ?
C57 N10 C58 120.8(10) . . ?
C58 N10 C74 124.1(11) . . ?
N17 C64 H64A 109.3 . . ?
N17 C64 H64B 109.3 . . ?
N16 C64 N17 111.8(11) 5_676 . ?
N16 C64 H64A 109.3 5_676 . ?
N16 C64 H64B 109.3 5_676 . ?
H64A C64 H64B 107.9 . . ?
N7 C62 N15 116.0(10) . . ?
N7 C62 H62A 108.3 . . ?
N7 C62 H62B 108.3 . . ?
N15 C62 H62A 108.3 . . ?
N15 C62 H62B 108.3 . . ?
H62A C62 H62B 107.4 . . ?
N14 C70 N22 114.9(10) . . ?
N14 C70 H70A 108.5 . . ?
N14 C70 H70B 108.5 . . ?
N22 C70 H70A 108.5 . . ?
N22 C70 H70B 108.5 . . ?
H70A C70 H70B 107.5 . . ?
N4 C35 C36 125.9(14) . . ?
N4 C35 H35 117.0 . . ?
C36 C35 H35 117.0 . . ?
N11 C58 H58A 108.9 . . ?
N11 C58 H58B 108.9 . . ?
N10 C58 N11 113.4(10) . . ?
N10 C58 H58A 108.9 . . ?
N10 C58 H58B 108.9 . . ?
H58A C58 H58B 107.7 . . ?
N17 C76 C75 102.3(10) . . ?
N17 C76 H76 111.6 . . ?
N12 C76 N17 114.7(11) . . ?
N12 C76 C75 104.3(10) . . ?
N12 C76 H76 111.6 . . ?
C75 C76 H76 111.6 . . ?
C14 C18 H18 120.5 . . ?
C14 C18 C17 118.9(16) . . ?
C17 C18 H18 120.5 . . ?
N2 C17 C18 125.8(18) . . ?
N2 C17 H17 117.1 . . ?
C18 C17 H17 117.1 . . ?
N21 C68 H68A 108.1 . . ?
N21 C68 H68B 108.1 . . ?
N20 C68 N21 116.7(11) . . ?
N20 C68 H68A 108.1 . . ?
N20 C68 H68B 108.1 . . ?
H68A C68 H68B 107.3 . . ?
N2 C16 C15 127.3(15) . . ?
N2 C16 H16 116.4 . . ?
C15 C16 H16 116.4 . . ?
C3 C4 C5 120.1(9) . . ?
C3 C4 H4 120.0 . . ?
C5 C4 H4 120.0 . . ?
N28 C95 C96 104.3(7) . . ?
N28 C95 H95 111.1 . . ?
N31 C95 N28 113.7(7) . . ?
N31 C95 C96 105.2(8) . . ?
N31 C95 H95 111.1 . . ?
C96 C95 H95 111.1 . . ?
N31 C89 H89A 108.9 . . ?
N31 C89 H89B 108.9 . . ?
N38 C89 N31 113.4(8) 7_676 . ?
N38 C89 H89A 108.9 7_676 . ?
N38 C89 H89B 108.9 7_676 . ?
H89A C89 H89B 107.7 . . ?
C22 C23 C26 120.5(9) . . ?
C24 C23 C22 119.0(8) . . ?
C24 C23 C26 120.4(9) . . ?

loop_
_geom_bond_atom_site_label_1
_geom_bond_atom_site_label_2
_geom_bond_distance
_geom_bond_site_symmetry_2
_geom_bond_publ_flag
U1 U3 3.7210(5) . ?
U1 O7 2.269(6) . ?
U1 O8 2.346(6) . ?
U1 O12 2.448(6) . ?
U1 O10 2.403(6) . ?
U1 O1 1.780(7) . ?
U1 O16 2.469(7) . ?
U1 O2 1.774(6) . ?
U2 U3 3.6994(5) . ?
U2 O7 2.243(6) . ?
U2 O13 2.344(6) . ?
U2 O14 2.523(6) . ?
U2 O3 1.774(7) . ?
U2 O4 1.760(7) . ?
U2 O15 2.476(6) . ?
U2 O9 2.320(7) . ?
U2 C37 2.869(9) . ?
U3 O17 2.594(10) . ?
U3 O7 2.263(6) . ?
U3 O8 2.297(6) . ?
U3 O6 1.773(8) . ?
U3 O9 2.339(7) . ?
U3 O18 2.481(7) . ?
U3 O5 1.782(9) . ?
O17 H17A 0.8499 . ?
O17 H17B 0.8503 . ?
O12 C19 1.266(9) . ?
O13 C19 1.310(10) . ?
O14 C37 1.259(11) . ?
O10 C1 1.273(12) . ?
O15 C37 1.287(11) . ?
O16 H16A 0.8574 . ?
O16 H16B 0.8566 . ?
O18 C55 1.206(13) . ?
O29 C85 1.239(11) . ?
C19 C20 1.400(11) . ?
C22 H22 0.9300 . ?
C22 C21 1.386(13) . ?
C22 C23 1.377(14) . ?
O23 C67 1.237(14) . ?
N28 C86 1.464(11) . ?
N28 C85 1.367(11) . ?
N28 C95 1.461(11) . ?
N26 C97 1.437(12) . ?
N26 C83 1.371(12) . ?
N26 C84 1.474(12) . ?
N32 C96 1.475(12) . ?
N32 C90 1.396(12) . ?
N32 C91 1.446(12) . ?
O26 C79 1.230(11) . ?
O11 C1 1.243(13) . ?
N35 C93 1.468(13) . ?
N35 C99 1.442(13) . ?
N35 C94 1.375(14) . ?
N33 C97 1.450(11) . ?
N33 C92 1.377(12) . ?
N33 C91 1.429(13) . ?
N1 C8 1.497(12) . ?
N1 C9 1.345(13) . ?
N1 C13 1.302(13) . ?
O32 C92 1.243(12) . ?
O22 C69 1.250(15) . ?
N5 C49 1.333(15) . ?
N5 C45 1.322(13) . ?
N5 C44 1.491(14) . ?
N3 C31 1.347(13) . ?
N3 C27 1.348(12) . ?
N3 C26 1.486(13) . ?
N34 C98 1.440(12) . ?
N34 C93 1.421(13) . ?
N34 C92 1.356(13) . ?
N2 C17 1.28(2) . ?
N2 C16 1.30(2) . ?
O31 C90 1.194(11) . ?
N24 C81 1.384(13) . ?
N24 C99 1.440(13) . ?
N24 C82 1.432(13) . ?
N18 C65 1.371(16) . ?
N18 C75 1.441(16) . ?
N18 C66 1.415(18) . ?
N17 C65 1.391(17) . ?
N17 C64 1.488(18) . ?
N17 C76 1.474(16) . ?
N12 C59 1.360(15) . ?
N12 C60 1.464(17) 5_676 ?
N12 C76 1.449(16) . ?
O27 C81 1.206(13) . ?
N37 C80 1.432(12) . ?
N37 C79 1.377(13) . ?
N37 C102 1.407(13) . ?
N11 C59 1.327(16) . ?
N11 C75 1.465(16) . ?
N11 C58 1.435(17) . ?
N31 C90 1.369(12) . ?
N31 C95 1.431(11) . ?
N31 C89 1.447(13) . ?
N30 C87 1.385(14) . ?
N30 C88 1.433(13) . ?
N30 C102 1.468(13) . ?
O30 C87 1.232(12) . ?
O19 C57 1.190(14) . ?
N38 C79 1.378(13) . ?
N38 C101 1.452(13) . ?
N38 C89 1.438(12) 7_676 ?
N23 C80 1.415(13) . ?
N23 C81 1.372(13) . ?
N23 C100 1.445(13) . ?
N25 C98 1.461(12) . ?
N25 C83 1.336(13) . ?
N25 C82 1.443(13) . ?
N29 C86 1.461(13) 7_676 ?
N29 C87 1.348(13) . ?
N29 C101 1.422(12) . ?
O20 C59 1.244(14) . ?
O28 C83 1.241(12) . ?
N6 C52 1.290(16) . ?
N6 C53 1.362(16) . ?
O24 C65 1.205(14) . ?
N27 C96 1.454(12) . ?
N27 C85 1.347(12) . ?
N27 C84 1.446(12) . ?
N36 C94 1.376(14) . ?
N36 C100 1.442(14) . ?
N36 C88 1.446(12) . ?
C37 C38 1.536(12) . ?
O33 C94 1.213(13) . ?
C97 H97 0.9800 . ?
C97 C98 1.522(13) . ?
C20 C25 1.399(13) . ?
C20 C21 1.388(12) . ?
N14 C78 1.441(15) . ?
N14 C61 1.393(16) . ?
N14 C70 1.413(19) . ?
N7 C55 1.360(15) . ?
N7 C71 1.459(14) . ?
N7 C62 1.424(19) . ?
N9 C56 1.442(16) . ?
N9 C57 1.391(15) . ?
N9 C73 1.416(14) . ?
N16 C77 1.434(15) . ?
N16 C63 1.363(16) . ?
N16 C64 1.463(18) 5_676 ?
N13 C77 1.432(16) . ?
N13 C61 1.367(18) . ?
N13 C60 1.410(18) . ?
N15 C78 1.434(15) . ?
N15 C63 1.373(16) . ?
N15 C62 1.456(17) . ?
C25 H25 0.9300 . ?
C25 C24 1.372(14) . ?
O25 C63 1.212(14) . ?
C1 C2 1.482(13) . ?
C80 H80A 0.9700 . ?
C80 H80B 0.9700 . ?
C98 H98 0.9800 . ?
O21 C61 1.213(14) . ?
N4 C34 1.329(18) . ?
N4 C35 1.300(18) . ?
C49 H49 0.9300 . ?
C49 C48 1.367(17) . ?
C3 H3 0.9300 . ?
C3 C2 1.407(14) . ?
C3 C4 1.379(14) . ?
C45 H45 0.9300 . ?
C45 C46 1.366(16) . ?
C32 C29 1.500(14) . ?
C32 C36 1.378(17) . ?
C32 C33 1.404(14) . ?
C96 H96 0.9800 . ?
C96 C95 1.526(13) . ?
C38 C43 1.359(14) . ?
C38 C39 1.365(14) . ?
C86 H86A 0.9700 . ?
C86 H86B 0.9700 . ?
C93 H93A 0.9700 . ?
C93 H93B 0.9700 . ?
C6 H6 0.9300 . ?
C6 C7 1.422(13) . ?
C6 C5 1.403(14) . ?
C43 H43 0.9300 . ?
C43 C42 1.380(14) . ?
C99 H99 0.9800 . ?
C99 C100 1.568(14) . ?
C50 C51 1.398(14) . ?
C50 C47 1.482(15) . ?
C50 C54 1.380(15) . ?
C8 H8A 0.9700 . ?
C8 H8B 0.9700 . ?
C8 C5 1.518(12) . ?
C42 H42 0.9300 . ?
C42 C41 1.395(15) . ?
C2 C7 1.365(13) . ?
C52 H52 0.9300 . ?
C52 C51 1.368(16) . ?
C46 H46 0.9300 . ?
C46 C47 1.380(15) . ?
C21 H21 0.9300 . ?
C28 H28 0.9300 . ?
C28 C29 1.398(15) . ?
C28 C27 1.373(15) . ?
C100 H100 0.9800 . ?
C7 H7 0.9300 . ?
C101 H101 0.9800 . ?
C101 C102 1.568(14) . ?
C78 H78 0.9800 . ?
C78 C77 1.524(19) . ?
C53 H53 0.9300 . ?
C53 C54 1.357(17) . ?
C11 C12 1.382(15) . ?
C11 C14 1.494(15) . ?
C11 C10 1.397(16) . ?
C31 H31 0.9300 . ?
C31 C30 1.349(15) . ?
C12 H12 0.9300 . ?
C12 C13 1.377(14) . ?
C51 H51 0.9300 . ?
C47 C48 1.398(14) . ?
C41 C44 1.515(14) . ?
C41 C40 1.355(15) . ?
C29 C30 1.370(14) . ?
C30 H30 0.9300 . ?
C55 N8 1.373(16) . ?
C24 H24 0.9300 . ?
C24 C23 1.374(13) . ?
C84 H84A 0.9700 . ?
C84 H84B 0.9700 . ?
C88 H88A 0.9700 . ?
C88 H88B 0.9700 . ?
C27 H27 0.9300 . ?
C9 H9 0.9300 . ?
C9 C10 1.352(16) . ?
C44 H44A 0.9700 . ?
C44 H44B 0.9700 . ?
C56 H56A 0.9700 . ?
C56 H56B 0.9700 . ?
C56 N8 1.472(16) . ?
C14 C15 1.398(17) . ?
C14 C18 1.336(19) . ?
C102 H102 0.9800 . ?
C82 H82A 0.9700 . ?
C82 H82B 0.9700 . ?
C13 H13 0.9300 . ?
C57 N10 1.373(16) . ?
C5 C4 1.397(14) . ?
C77 H77 0.9800 . ?
C67 N20 1.353(15) . ?
C67 N19 1.382(17) . ?
C54 H54 0.9300 . ?
C26 H26A 0.9700 . ?
C26 H26B 0.9700 . ?
C26 C23 1.532(13) . ?
C10 H10 0.9300 . ?
C69 N22 1.346(17) . ?
C69 N21 1.355(18) . ?
C60 H60A 0.9700 . ?
C60 H60B 0.9700 . ?
C48 H48 0.9300 . ?
C71 H71 0.9800 . ?
C71 C72 1.49(2) . ?
C71 N22 1.428(15) . ?
C91 H91A 0.9700 . ?
C91 H91B 0.9700 . ?
C36 H36 0.9300 . ?
C36 C35 1.419(18) . ?
C75 H75 0.9800 . ?
C75 C76 1.576(19) . ?
C33 H33 0.9300 . ?
C33 C34 1.407(17) . ?
C34 H34 0.9300 . ?
C72 H72 0.9800 . ?
C72 N21 1.447(15) . ?
C72 N8 1.428(14) . ?
C39 H39 0.9300 . ?
C39 C40 1.382(15) . ?
C40 H40 0.9300 . ?
C73 H73 0.9800 . ?
C73 C74 1.55(2) . ?
C73 N20 1.446(15) . ?
C15 H15 0.9300 . ?
C15 C16 1.41(2) . ?
C66 H66A 0.9700 . ?
C66 H66B 0.9700 . ?
C66 N19 1.458(18) . ?
C74 H74 0.9800 . ?
C74 N19 1.449(16) . ?
C74 N10 1.466(15) . ?
N22 C70 1.440(19) . ?
N21 C68 1.433(19) . ?
N20 C68 1.413(17) . ?
N10 C58 1.426(17) . ?
C64 H64A 0.9700 . ?
C64 H64B 0.9700 . ?
C62 H62A 0.9700 . ?
C62 H62B 0.9700 . ?
C70 H70A 0.9700 . ?
C70 H70B 0.9700 . ?
C35 H35 0.9300 . ?
C58 H58A 0.9700 . ?
C58 H58B 0.9700 . ?
C76 H76 0.9800 . ?
C18 H18 0.9300 . ?
C18 C17 1.40(2) . ?
C17 H17 0.9300 . ?
C68 H68A 0.9700 . ?
C68 H68B 0.9700 . ?
C16 H16 0.9300 . ?
C4 H4 0.9300 . ?
C95 H95 0.9800 . ?
C89 H89A 0.9700 . ?
C89 H89B 0.9700 . ?

loop_
_geom_torsion_atom_site_label_1
_geom_torsion_atom_site_label_2
_geom_torsion_atom_site_label_3
_geom_torsion_atom_site_label_4
_geom_torsion
_geom_torsion_site_symmetry_1
_geom_torsion_site_symmetry_2
_geom_torsion_site_symmetry_3
_geom_torsion_site_symmetry_4
_geom_torsion_publ_flag
U1 O12 C19 O13 -33.9(13) . . . . ?
U1 O12 C19 C20 148.4(7) . . . . ?
U1 O10 C1 O11 3.1(16) . . . . ?
U1 O10 C1 C2 -178.9(6) . . . . ?
U2 O13 C19 O12 -32.0(11) . . . . ?
U2 O13 C19 C20 145.8(7) . . . . ?
U2 O14 C37 O15 -2.5(9) . . . . ?
U2 O14 C37 C38 174.0(8) . . . . ?
U2 O15 C37 O14 2.5(10) . . . . ?
U2 O15 C37 C38 -174.1(7) . . . . ?
U3 O18 C55 N7 -90.2(14) . . . . ?
U3 O18 C55 N8 87.7(13) . . . . ?
O12 C19 C20 C25 -29.6(13) . . . . ?
O12 C19 C20 C21 156.0(9) . . . . ?
O13 C19 C20 C25 152.8(8) . . . . ?
O13 C19 C20 C21 -21.6(12) . . . . ?
O14 C37 C38 C43 -1.4(14) . . . . ?
O14 C37 C38 C39 179.3(10) . . . . ?
O10 C1 C2 C3 -174.7(10) . . . . ?
O10 C1 C2 C7 3.0(15) . . . . ?
O15 C37 C38 C43 175.2(10) . . . . ?
O15 C37 C38 C39 -4.1(14) . . . . ?
O18 C55 N8 C56 -9.7(17) . . . . ?
O18 C55 N8 C72 -172.0(11) . . . . ?
C19 C20 C25 C24 -173.0(9) . . . . ?
C19 C20 C21 C22 175.3(9) . . . . ?
O23 C67 N20 C73 -175.6(11) . . . . ?
O23 C67 N20 C68 -5(2) . . . . ?
O23 C67 N19 C66 2.1(19) . . . . ?
O23 C67 N19 C74 174.0(11) . . . . ?
N26 C97 C98 N34 -121.8(8) . . . . ?
N26 C97 C98 N25 -2.7(9) . . . . ?
N32 C96 C95 N28 -116.7(7) . . . . ?
N32 C96 C95 N31 3.2(9) . . . . ?
O11 C1 C2 C3 3.3(16) . . . . ?
O11 C1 C2 C7 -178.9(10) . . . . ?
N35 C99 C100 N23 120.7(9) . . . . ?
N35 C99 C100 N36 1.7(11) . . . . ?
N33 C97 C98 N34 -2.3(9) . . . . ?
N33 C97 C98 N25 116.8(8) . . . . ?
N1 C8 C5 C6 80.9(12) . . . . ?
N1 C8 C5 C4 -103.5(11) . . . . ?
N1 C9 C10 C11 -2(2) . . . . ?
O22 C69 N22 C71 -179.1(11) . . . . ?
O22 C69 N22 C70 -22.8(19) . . . . ?
O22 C69 N21 C72 -173.3(11) . . . . ?
O22 C69 N21 C68 11.0(19) . . . . ?
N5 C49 C48 C47 -1.9(17) . . . . ?
N5 C45 C46 C47 -0.8(18) . . . . ?
N3 C31 C30 C29 3.2(19) . . . . ?
N3 C26 C23 C22 -78.4(12) . . . . ?
N3 C26 C23 C24 105.6(11) . . . . ?
N24 C99 C100 N23 0.8(11) . . . . ?
N24 C99 C100 N36 -118.2(9) . . . . ?
N18 C75 C76 N17 -0.5(12) . . . . ?
N18 C75 C76 N12 -120.2(10) . . . . ?
N18 C66 N19 C67 -108.0(14) . . . . ?
N18 C66 N19 C74 81.2(17) . . . . ?
N11 C75 C76 N17 119.8(10) . . . . ?
N11 C75 C76 N12 0.1(12) . . . . ?
O19 C57 N10 C74 -172.0(12) . . . . ?
O19 C57 N10 C58 -10.4(19) . . . . ?
N38 C101 C102 N37 -1.0(9) . . . . ?
N38 C101 C102 N30 119.2(8) . . . . ?
N29 C101 C102 N37 -122.2(8) . . . . ?
N29 C101 C102 N30 -1.9(10) . . . . ?
N6 C52 C51 C50 -4.3(18) . . . . ?
N6 C53 C54 C50 0(2) . . . . ?
N27 C96 C95 N28 2.1(9) . . . . ?
N27 C96 C95 N31 122.0(7) . . . . ?
C37 C38 C43 C42 -179.9(10) . . . . ?
C37 C38 C39 C40 -179.9(11) . . . . ?
C97 N26 C83 N25 6.5(10) . . . . ?
C97 N26 C83 O28 -175.5(9) . . . . ?
C97 N26 C84 N27 -87.1(11) . . . . ?
C97 N33 C92 O32 175.8(10) . . . . ?
C97 N33 C92 N34 -5.3(11) . . . . ?
C97 N33 C91 N32 78.7(11) . . . . ?
C20 C25 C24 C23 -2.5(15) . . . . ?
N14 C78 C77 N16 112.2(10) . . . . ?
N14 C78 C77 N13 -8.0(11) . . . . ?
N7 C55 N8 C56 168.5(10) . . . . ?
N7 C55 N8 C72 6.2(13) . . . . ?
N7 C71 C72 N21 130.6(10) . . . . ?
N7 C71 C72 N8 9.2(12) . . . . ?
N7 C71 N22 C69 -118.0(12) . . . . ?
N7 C71 N22 C70 86.4(14) . . . . ?
N9 C56 N8 C55 120.5(11) . . . . ?
N9 C56 N8 C72 -79.4(13) . . . . ?
N9 C57 N10 C74 6.6(13) . . . . ?
N9 C57 N10 C58 168.2(10) . . . . ?
N9 C73 C74 N19 119.2(10) . . . . ?
N9 C73 C74 N10 -0.2(12) . . . . ?
N9 C73 N20 C67 -113.9(13) . . . . ?
N9 C73 N20 C68 75.9(15) . . . . ?
N15 C78 C77 N16 -7.1(12) . . . . ?
N15 C78 C77 N13 -127.2(10) . . . . ?
C25 C20 C21 C22 0.9(14) . . . . ?
C25 C24 C23 C22 1.0(15) . . . . ?
C25 C24 C23 C26 177.0(9) . . . . ?
C1 C2 C7 C6 -177.9(9) . . . . ?
C80 N37 C79 O26 -5.8(15) . . . . ?
C80 N37 C79 N38 172.8(8) . . . . ?
C80 N37 C102 N30 79.2(12) . . . . ?
C80 N37 C102 C101 -170.5(8) . . . . ?
C80 N23 C81 N24 -165.9(9) . . . . ?
C80 N23 C81 O27 11.3(17) . . . . ?
C80 N23 C100 N36 -84.3(13) . . . . ?
C80 N23 C100 C99 164.1(9) . . . . ?
C98 N34 C93 N35 -81.1(13) . . . . ?
C98 N34 C92 N33 3.8(12) . . . . ?
C98 N34 C92 O32 -177.5(11) . . . . ?
C98 N25 C83 N26 -8.5(11) . . . . ?
C98 N25 C83 O28 173.6(9) . . . . ?
C98 N25 C82 N24 89.4(12) . . . . ?
C81 N24 C99 N35 -112.2(10) . . . . ?
C81 N24 C99 C100 -1.8(11) . . . . ?
C81 N24 C82 N25 110.1(11) . . . . ?
C81 N23 C80 N37 -115.3(11) . . . . ?
C81 N23 C100 N36 112.1(10) . . . . ?
C81 N23 C100 C99 0.4(12) . . . . ?
C49 N5 C45 C46 1.6(16) . . . . ?
C49 N5 C44 C41 -82.0(12) . . . . ?
C3 C2 C7 C6 -0.2(15) . . . . ?
C45 N5 C49 C48 -0.3(16) . . . . ?
C45 N5 C44 C41 92.2(12) . . . . ?
C45 C46 C47 C50 179.4(11) . . . . ?
C45 C46 C47 C48 -1.3(17) . . . . ?
C32 C29 C30 C31 172.1(11) . . . . ?
C32 C36 C35 N4 -3(2) . . . . ?
C32 C33 C34 N4 -2(2) . . . . ?
C96 N32 C90 O31 -174.6(10) . . . . ?
C96 N32 C90 N31 4.7(10) . . . . ?
C96 N32 C91 N33 -86.2(11) . . . . ?
C96 N27 C85 O29 173.3(9) . . . . ?
C96 N27 C85 N28 -3.0(11) . . . . ?
C96 N27 C84 N26 77.8(11) . . . . ?
C83 N26 C97 N33 -115.0(8) . . . . ?
C83 N26 C97 C98 -2.1(10) . . . . ?
C83 N26 C84 N27 123.8(9) . . . . ?
C83 N25 C98 N34 118.5(9) . . . . ?
C83 N25 C98 C97 6.9(10) . . . . ?
C83 N25 C82 N24 -119.0(10) . . . . ?
C38 C43 C42 C41 0.1(18) . . . . ?
C38 C39 C40 C41 0(2) . . . . ?
C86 N28 C85 O29 -10.3(15) . . . . ?
C86 N28 C85 N27 166.0(8) . . . . ?
C86 N28 C95 N31 81.5(11) . . . . ?
C86 N28 C95 C96 -164.5(8) . . . . ?
C86 N29 C87 N30 167.0(8) 7_676 . . . ?
C86 N29 C87 O30 -4.7(15) 7_676 . . . ?
C86 N29 C101 N38 82.0(11) 7_676 . . . ?
C86 N29 C101 C102 -166.6(8) 7_676 . . . ?
C93 N35 C99 N24 -83.8(12) . . . . ?
C93 N35 C99 C100 165.2(9) . . . . ?
C93 N35 C94 N36 -167.9(9) . . . . ?
C93 N35 C94 O33 11.5(19) . . . . ?
C93 N34 C98 N25 80.8(12) . . . . ?
C93 N34 C98 C97 -168.1(9) . . . . ?
C93 N34 C92 N33 170.9(9) . . . . ?
C93 N34 C92 O32 -10.3(18) . . . . ?
C90 N32 C96 N27 -115.7(9) . . . . ?
C90 N32 C96 C95 -4.9(10) . . . . ?
C90 N32 C91 N33 121.0(9) . . . . ?
C90 N31 C95 N28 112.8(9) . . . . ?
C90 N31 C95 C96 -0.6(10) . . . . ?
C90 N31 C89 N38 -108.8(10) . . . 7_676 ?
C6 C5 C4 C3 -1.4(15) . . . . ?
C43 C38 C39 C40 0.8(18) . . . . ?
C43 C42 C41 C44 -176.5(11) . . . . ?
C43 C42 C41 C40 0.3(18) . . . . ?
C99 N35 C93 N34 85.7(13) . . . . ?
C99 N35 C94 N36 -3.6(13) . . . . ?
C99 N35 C94 O33 175.8(12) . . . . ?
C99 N24 C81 O27 -175.2(10) . . . . ?
C99 N24 C81 N23 2.2(12) . . . . ?
C99 N24 C82 N25 -82.6(13) . . . . ?
C50 C47 C48 C49 -178.1(10) . . . . ?
C79 N37 C80 N23 112.9(10) . . . . ?
C79 N37 C102 N30 -111.6(10) . . . . ?
C79 N37 C102 C101 -1.3(10) . . . . ?
C79 N38 C101 N29 116.1(9) . . . . ?
C79 N38 C101 C102 3.0(10) . . . . ?
C8 N1 C9 C10 175.2(12) . . . . ?
C8 N1 C13 C12 -174.6(9) . . . . ?
C8 C5 C4 C3 -177.0(9) . . . . ?
C42 C41 C44 N5 105.0(12) . . . . ?
C42 C41 C40 C39 0(2) . . . . ?
C2 C3 C4 C5 -0.4(16) . . . . ?
C52 N6 C53 C54 -1.5(18) . . . . ?
C46 C47 C48 C49 2.6(16) . . . . ?
C21 C22 C23 C24 1.5(14) . . . . ?
C21 C22 C23 C26 -174.5(9) . . . . ?
C21 C20 C25 C24 1.6(14) . . . . ?
C94 N35 C93 N34 -111.3(12) . . . . ?
C94 N35 C99 N24 112.1(10) . . . . ?
C94 N35 C99 C100 1.1(12) . . . . ?
C94 N36 C100 N23 -115.5(10) . . . . ?
C94 N36 C100 C99 -4.1(12) . . . . ?
C94 N36 C88 N30 117.1(12) . . . . ?
C28 C29 C30 C31 -5.3(18) . . . . ?
C87 N30 C88 N36 -114.4(11) . . . . ?
C87 N30 C102 N37 113.3(10) . . . . ?
C87 N30 C102 C101 0.8(10) . . . . ?
C87 N29 C101 N38 -108.7(9) . . . . ?
C87 N29 C101 C102 2.7(11) . . . . ?
C85 N28 C86 N29 117.1(10) . . . 7_676 ?
C85 N28 C95 N31 -118.0(9) . . . . ?
C85 N28 C95 C96 -4.0(10) . . . . ?
C85 N27 C96 N32 111.2(9) . . . . ?
C85 N27 C96 C95 0.4(10) . . . . ?
C85 N27 C84 N26 -115.2(10) . . . . ?
C100 N23 C80 N37 82.2(13) . . . . ?
C100 N23 C81 N24 -1.5(12) . . . . ?
C100 N23 C81 O27 175.7(11) . . . . ?
C100 N36 C94 N35 4.8(13) . . . . ?
C100 N36 C94 O33 -174.6(11) . . . . ?
C100 N36 C88 N30 -82.3(14) . . . . ?
C7 C6 C5 C8 178.0(9) . . . . ?
C7 C6 C5 C4 2.4(15) . . . . ?
C101 N38 C79 O26 174.6(9) . . . . ?
C101 N38 C79 N37 -4.0(11) . . . . ?
C101 N29 C87 N30 -2.3(11) . . . . ?
C101 N29 C87 O30 -174.0(10) . . . . ?
C78 N14 C61 N13 -6.3(12) . . . . ?
C78 N14 C61 O21 173.9(11) . . . . ?
C78 N14 C70 N22 76.3(16) . . . . ?
C78 N15 C63 N16 6.4(14) . . . . ?
C78 N15 C63 O25 -177.9(12) . . . . ?
C78 N15 C62 N7 -83.7(15) . . . . ?
C53 N6 C52 C51 3.9(18) . . . . ?
C59 N12 C76 N17 -113.5(12) . . . . ?
C59 N12 C76 C75 -2.4(13) . . . . ?
C59 N11 C75 N18 113.8(13) . . . . ?
C59 N11 C75 C76 2.3(13) . . . . ?
C59 N11 C58 N10 -110.9(13) . . . . ?
C11 C12 C13 N1 0.4(17) . . . . ?
C11 C14 C15 C16 174.8(10) . . . . ?
C11 C14 C18 C17 -173.7(13) . . . . ?
C31 N3 C27 C28 -1.9(17) . . . . ?
C31 N3 C26 C23 -54.5(13) . . . . ?
C12 C11 C14 C15 -160.2(11) . . . . ?
C12 C11 C14 C18 17.6(17) . . . . ?
C12 C11 C10 C9 5.3(18) . . . . ?
C51 C50 C47 C46 -42.9(16) . . . . ?
C51 C50 C47 C48 137.9(12) . . . . ?
C51 C50 C54 C53 -0.2(18) . . . . ?
C47 C50 C51 C52 178.3(10) . . . . ?
C47 C50 C54 C53 -176.2(11) . . . . ?
C29 C32 C36 C35 -174.4(12) . . . . ?
C29 C32 C33 C34 176.7(11) . . . . ?
C29 C28 C27 N3 -0.2(17) . . . . ?
C92 N33 C97 N26 117.7(9) . . . . ?
C92 N33 C97 C98 4.7(10) . . . . ?
C92 N33 C91 N32 -126.9(10) . . . . ?
C92 N34 C98 N25 -111.9(10) . . . . ?
C92 N34 C98 C97 -0.8(11) . . . . ?
C92 N34 C93 N35 113.1(12) . . . . ?
C55 N7 C71 C72 -6.1(13) . . . . ?
C55 N7 C71 N22 106.9(13) . . . . ?
C55 N7 C62 N15 -109.5(13) . . . . ?
C84 N26 C97 N33 93.0(10) . . . . ?
C84 N26 C97 C98 -154.1(8) . . . . ?
C84 N26 C83 N25 158.2(8) . . . . ?
C84 N26 C83 O28 -23.8(14) . . . . ?
C84 N27 C96 N32 -80.4(11) . . . . ?
C84 N27 C96 C95 168.9(8) . . . . ?
C84 N27 C85 O29 5.0(15) . . . . ?
C84 N27 C85 N28 -171.2(8) . . . . ?
C88 N30 C87 O30 8.5(15) . . . . ?
C88 N30 C87 N29 -163.5(9) . . . . ?
C88 N30 C102 N37 -82.8(12) . . . . ?
C88 N30 C102 C101 164.7(9) . . . . ?
C88 N36 C94 N35 167.2(10) . . . . ?
C88 N36 C94 O33 -12.2(18) . . . . ?
C88 N36 C100 N23 82.3(13) . . . . ?
C88 N36 C100 C99 -166.2(9) . . . . ?
C27 N3 C31 C30 0.5(17) . . . . ?
C27 N3 C26 C23 132.1(10) . . . . ?
C27 C28 C29 C32 -173.7(10) . . . . ?
C27 C28 C29 C30 3.7(17) . . . . ?
C9 N1 C8 C5 130.0(11) . . . . ?
C9 N1 C13 C12 3.8(16) . . . . ?
C44 N5 C49 C48 173.9(10) . . . . ?
C44 N5 C45 C46 -172.6(10) . . . . ?
C44 C41 C40 C39 176.6(12) . . . . ?
C56 N9 C57 O19 14.2(18) . . . . ?
C56 N9 C57 N10 -164.5(10) . . . . ?
C56 N9 C73 C74 161.7(11) . . . . ?
C56 N9 C73 N20 -86.3(14) . . . . ?
C14 C11 C12 C13 174.1(10) . . . . ?
C14 C11 C10 C9 -173.6(12) . . . . ?
C14 C15 C16 N2 0(2) . . . . ?
C14 C18 C17 N2 -3(3) . . . . ?
C102 N37 C80 N23 -78.8(13) . . . . ?
C102 N37 C79 O26 -175.4(10) . . . . ?
C102 N37 C79 N38 3.2(11) . . . . ?
C102 N30 C87 O30 172.8(9) . . . . ?
C102 N30 C87 N29 0.8(11) . . . . ?
C102 N30 C88 N36 83.1(13) . . . . ?
C82 N24 C81 O27 -6.8(17) . . . . ?
C82 N24 C81 N23 170.5(9) . . . . ?
C82 N24 C99 N35 79.3(12) . . . . ?
C82 N24 C99 C100 -170.3(9) . . . . ?
C82 N25 C98 N34 -87.2(11) . . . . ?
C82 N25 C98 C97 161.1(8) . . . . ?
C82 N25 C83 N26 -162.2(9) . . . . ?
C82 N25 C83 O28 19.8(16) . . . . ?
C13 N1 C8 C5 -51.6(14) . . . . ?
C13 N1 C9 C10 -3.2(19) . . . . ?
C57 N9 C56 N8 -115.8(12) . . . . ?
C57 N9 C73 C74 4.3(13) . . . . ?
C57 N9 C73 N20 116.3(12) . . . . ?
C57 N10 C58 N11 110.8(13) . . . . ?
C5 C6 C7 C2 -1.7(15) . . . . ?
C77 N16 C63 N15 -11.5(14) . . . . ?
C77 N16 C63 O25 172.9(14) . . . . ?
C77 N13 C61 N14 0.5(13) . . . . ?
C77 N13 C61 O21 -179.7(11) . . . . ?
C77 N13 C60 N12 -83.7(15) . . . 5_676 ?
C61 N14 C78 N15 120.5(12) . . . . ?
C61 N14 C78 C77 9.0(12) . . . . ?
C61 N14 C70 N22 -127.4(12) . . . . ?
C61 N13 C77 N16 -107.5(13) . . . . ?
C61 N13 C77 C78 4.9(13) . . . . ?
C61 N13 C60 N12 113.9(13) . . . 5_676 ?
C67 N20 C68 N21 114.0(14) . . . . ?
C54 C50 C51 C52 2.2(16) . . . . ?
C54 C50 C47 C46 133.0(12) . . . . ?
C54 C50 C47 C48 -46.2(17) . . . . ?
C26 N3 C31 C30 -172.7(10) . . . . ?
C26 N3 C27 C28 171.4(10) . . . . ?
C10 C11 C12 C13 -4.8(16) . . . . ?
C10 C11 C14 C15 18.7(17) . . . . ?
C10 C11 C14 C18 -163.5(13) . . . . ?
C69 N22 C70 N14 122.6(13) . . . . ?
C69 N21 C68 N20 -99.3(16) . . . . ?
C60 N12 C59 N11 163.4(13) 5_676 . . . ?
C60 N12 C59 O20 -16(2) 5_676 . . . ?
C60 N12 C76 N17 85.6(15) 5_676 . . . ?
C60 N12 C76 C75 -163.3(11) 5_676 . . . ?
C60 N13 C77 N16 88.8(15) . . . . ?
C60 N13 C77 C78 -158.8(11) . . . . ?
C60 N13 C61 N14 164.6(10) . . . . ?
C60 N13 C61 O21 -15.6(19) . . . . ?
C71 N7 C55 O18 178.4(10) . . . . ?
C71 N7 C55 N8 0.3(13) . . . . ?
C71 N7 C62 N15 74.9(16) . . . . ?
C71 C72 N21 C69 -12.3(13) . . . . ?
C71 C72 N21 C68 163.4(11) . . . . ?
C71 C72 N8 C55 -9.9(13) . . . . ?
C71 C72 N8 C56 -171.9(10) . . . . ?
C71 N22 C70 N14 -84.1(15) . . . . ?
C91 N32 C96 N27 89.2(10) . . . . ?
C91 N32 C96 C95 -160.0(8) . . . . ?
C91 N32 C90 O31 -18.9(15) . . . . ?
C91 N32 C90 N31 160.4(8) . . . . ?
C91 N33 C97 N26 -85.0(10) . . . . ?
C91 N33 C97 C98 162.0(8) . . . . ?
C91 N33 C92 O32 19.1(16) . . . . ?
C91 N33 C92 N34 -162.1(9) . . . . ?
C63 N16 C77 N13 124.5(13) . . . . ?
C63 N16 C77 C78 11.7(13) . . . . ?
C63 N15 C78 N14 -110.7(13) . . . . ?
C63 N15 C78 C77 0.7(13) . . . . ?
C63 N15 C62 N7 117.1(14) . . . . ?
C36 C32 C29 C28 -159.3(12) . . . . ?
C36 C32 C29 C30 23.4(17) . . . . ?
C36 C32 C33 C34 0.8(18) . . . . ?
C65 N18 C75 N11 -114.1(13) . . . . ?
C65 N18 C75 C76 -4.0(14) . . . . ?
C65 N18 C66 N19 110.0(14) . . . . ?
C65 N17 C64 N16 -126.2(13) . . . 5_676 ?
C65 N17 C76 N12 117.0(13) . . . . ?
C65 N17 C76 C75 4.8(14) . . . . ?
C75 N18 C65 N17 7.1(14) . . . . ?
C75 N18 C65 O24 -173.7(12) . . . . ?
C75 N18 C66 N19 -91.1(15) . . . . ?
C75 N11 C59 N12 -4.1(14) . . . . ?
C75 N11 C59 O20 175.0(11) . . . . ?
C75 N11 C58 N10 78.7(15) . . . . ?
C33 C32 C29 C28 24.8(16) . . . . ?
C33 C32 C29 C30 -152.4(11) . . . . ?
C33 C32 C36 C35 1.5(19) . . . . ?
C34 N4 C35 C36 3(2) . . . . ?
C72 C71 N22 C69 -6.1(13) . . . . ?
C72 C71 N22 C70 -161.7(11) . . . . ?
C72 N21 C68 N20 85.6(16) . . . . ?
C39 C38 C43 C42 -0.6(17) . . . . ?
C40 C41 C44 N5 -71.7(15) . . . . ?
C73 N9 C56 N8 88.4(13) . . . . ?
C73 N9 C57 O19 171.8(11) . . . . ?
C73 N9 C57 N10 -6.8(13) . . . . ?
C73 C74 N19 C67 4.9(13) . . . . ?
C73 C74 N19 C66 176.6(11) . . . . ?
C73 C74 N10 C57 -3.9(13) . . . . ?
C73 C74 N10 C58 -164.8(11) . . . . ?
C73 N20 C68 N21 -76.7(17) . . . . ?
C15 C14 C18 C17 4(2) . . . . ?
C66 N18 C65 N17 167.3(12) . . . . ?
C66 N18 C65 O24 -14(2) . . . . ?
C66 N18 C75 N11 85.1(15) . . . . ?
C66 N18 C75 C76 -164.8(11) . . . . ?
C74 C73 N20 C67 -1.0(12) . . . . ?
C74 C73 N20 C68 -171.3(12) . . . . ?
C74 N10 C58 N11 -89.8(14) . . . . ?
N22 C69 N21 C72 9.1(14) . . . . ?
N22 C69 N21 C68 -166.6(11) . . . . ?
N22 C71 C72 N21 10.7(12) . . . . ?
N22 C71 C72 N8 -110.6(10) . . . . ?
N21 C69 N22 C71 -1.6(13) . . . . ?
N21 C69 N22 C70 154.7(11) . . . . ?
N21 C72 N8 C55 -123.1(13) . . . . ?
N21 C72 N8 C56 74.8(16) . . . . ?
N8 C72 N21 C69 102.1(14) . . . . ?
N8 C72 N21 C68 -82.2(16) . . . . ?
N20 C67 N19 C66 -177.6(11) . . . . ?
N20 C67 N19 C74 -5.7(13) . . . . ?
N20 C73 C74 N19 -2.3(12) . . . . ?
N20 C73 C74 N10 -121.7(9) . . . . ?
N19 C67 N20 C73 4.1(13) . . . . ?
N19 C67 N20 C68 174.5(12) . . . . ?
N19 C74 N10 C57 -116.3(13) . . . . ?
N19 C74 N10 C58 82.8(15) . . . . ?
N10 C74 N19 C67 116.5(13) . . . . ?
N10 C74 N19 C66 -71.8(16) . . . . ?
C64 N17 C65 N18 -163.0(11) . . . . ?
C64 N17 C65 O24 18(2) . . . . ?
C64 N17 C76 N12 -87.9(15) . . . . ?
C64 N17 C76 C75 159.8(12) . . . . ?
C64 N16 C77 N13 -87.3(15) 5_676 . . . ?
C64 N16 C77 C78 159.9(11) 5_676 . . . ?
C64 N16 C63 N15 -161.2(11) 5_676 . . . ?
C64 N16 C63 O25 23(2) 5_676 . . . ?
C62 N7 C55 O18 2.3(18) . . . . ?
C62 N7 C55 N8 -175.9(10) . . . . ?
C62 N7 C71 C72 169.9(11) . . . . ?
C62 N7 C71 N22 -77.0(15) . . . . ?
C62 N15 C78 N14 88.0(14) . . . . ?
C62 N15 C78 C77 -160.6(11) . . . . ?
C62 N15 C63 N16 167.1(12) . . . . ?
C62 N15 C63 O25 -17(2) . . . . ?
C70 N14 C78 N15 -81.8(15) . . . . ?
C70 N14 C78 C77 166.7(11) . . . . ?
C70 N14 C61 N13 -165.5(11) . . . . ?
C70 N14 C61 O21 14.7(18) . . . . ?
C35 N4 C34 C33 0(2) . . . . ?
C58 N11 C59 N12 -175.6(10) . . . . ?
C58 N11 C59 O20 3.6(19) . . . . ?
C58 N11 C75 N18 -75.0(15) . . . . ?
C58 N11 C75 C76 173.6(10) . . . . ?
C76 N17 C65 N18 -7.4(14) . . . . ?
C76 N17 C65 O24 173.4(12) . . . . ?
C76 N17 C64 N16 80.7(16) . . . 5_676 ?
C76 N12 C59 N11 4.1(14) . . . . ?
C76 N12 C59 O20 -175.1(11) . . . . ?
C18 C14 C15 C16 -3.1(18) . . . . ?
C17 N2 C16 C15 1(2) . . . . ?
C16 N2 C17 C18 0(3) . . . . ?
C4 C3 C2 C1 179.0(10) . . . . ?
C4 C3 C2 C7 1.2(16) . . . . ?
C95 N28 C86 N29 -84.3(11) . . . 7_676 ?
C95 N28 C85 O29 -171.8(9) . . . . ?
C95 N28 C85 N27 4.5(10) . . . . ?
C95 N31 C90 N32 -2.4(11) . . . . ?
C95 N31 C90 O31 176.9(10) . . . . ?
C95 N31 C89 N38 84.4(11) . . . 7_676 ?
C89 N31 C90 N32 -170.7(8) . . . . ?
C89 N31 C90 O31 8.6(16) . . . . ?
C89 N31 C95 N28 -79.4(11) . . . . ?
C89 N31 C95 C96 167.1(8) . . . . ?
C89 N38 C79 O26 14.2(15) 7_676 . . . ?
C89 N38 C79 N37 -164.3(8) 7_676 . . . ?
C89 N38 C101 N29 -83.6(11) 7_676 . . . ?
C89 N38 C101 C102 163.3(8) 7_676 . . . ?
C23 C22 C21 C20 -2.4(14) . . . . ?

loop_
_smtbx_masks_void_nr
_smtbx_masks_void_average_x
_smtbx_masks_void_average_y
_smtbx_masks_void_average_z
_smtbx_masks_void_volume
_smtbx_masks_void_count_electrons
_smtbx_masks_void_content
1 0.000 -0.389 0.250 1046.2 170.6 ?
2 0.000 -0.166 0.750 1046.2 170.5 ?
3 0.188 0.333 0.186 53.7 24.9 ?
4 0.188 0.667 0.686 53.7 28.6 ?
5 0.183 0.140 0.913 9.1 0.0 ?
6 0.183 0.860 0.413 9.1 0.0 ?
7 0.500 -0.162 0.750 1046.2 170.5 ?
8 0.500 0.123 0.250 1046.2 170.6 ?
9 0.312 0.167 0.814 53.7 27.0 ?
10 0.312 0.833 0.314 53.7 23.4 ?
11 0.317 0.360 0.087 9.1 0.8 ?
12 0.317 0.640 0.587 9.1 0.8 ?
13 0.688 0.167 0.686 53.7 28.6 ?
14 0.688 0.833 0.186 53.7 24.9 ?
15 0.683 0.360 0.413 9.1 0.0 ?
16 0.683 0.640 0.913 9.1 0.0 ?
17 0.812 0.333 0.314 53.7 23.4 ?
18 0.812 0.667 0.814 53.7 27.0 ?
19 0.817 0.140 0.587 9.1 0.8 ?
20 0.817 0.860 0.087 9.1 0.8 ?
